data_4122192
loop_
_publ_author_name
'Schmidt, Anna-Corina'
'Heinemann, Frank W.'
'Lukens, Jr, Wayne W'
'Meyer, Karsten'

_publ_section_title
;
 Molecular and Electronic Structure of Dinuclear Uranium Bis-\m-Oxo
 Complexes with Diamond Core Structural Motifs.
;
_journal_issue 34
_journal_name_full 'Journal of the American Chemical Society'
_journal_page_first 11980
_journal_paper_doi 10.1021/ja504528n
_journal_volume 136
_journal_year 2014
_chemical_formula_moiety 'C90 H132 N6 O8 U2, C18 H36 K N2 O6, 3(C6 H6)'
_chemical_formula_sum 'C126 H186 K N8 O14 U2'
_chemical_formula_weight 2551.99
_chemical_name_systematic
; 
 ? 
;
_space_group_IT_number 14
_symmetry_cell_setting monoclinic
_symmetry_space_group_name_Hall '-P 2ybc'
_symmetry_space_group_name_H-M 'P 1 21/c 1'
_atom_sites_solution_hydrogens geom
_atom_sites_solution_primary direct
_atom_sites_solution_secondary difmap
_audit_creation_method SHELXL-97
_cell_angle_alpha 90.00
_cell_angle_beta 93.896(4)
_cell_angle_gamma 90.00
_cell_formula_units_Z 4
_cell_length_a 13.189(2)
_cell_length_b 25.230(4)
_cell_length_c 36.900(6)
_cell_measurement_reflns_used 9992
_cell_measurement_temperature 150(2)
_cell_measurement_theta_max 27.69
_cell_measurement_theta_min 2.61
_cell_volume 12250(3)
_computing_cell_refinement 'Bruker SAINT'
_computing_data_collection 'Bruker APEX2'
_computing_data_reduction 'Bruker SAINT'
_computing_molecular_graphics 'SHELXTL 6.12 (Bruker AXS, 2002)'
_computing_publication_material 'SHELXTL 6.12 (Bruker AXS, 2002)'
_computing_structure_refinement 'SHELXTL 6.12 (Bruker AXS, 2002)'
_computing_structure_solution 'SHELXTL 6.12 (Bruker AXS, 2002)'
_diffrn_ambient_temperature 150(2)
_diffrn_detector_area_resol_mean 83.33
_diffrn_measured_fraction_theta_full 0.996
_diffrn_measured_fraction_theta_max 0.996
_diffrn_measurement_device_type 'Bruker Kappa APEX II'
_diffrn_measurement_method '\f and \w scans'
_diffrn_radiation_monochromator 'Quazar focussing montel optics'
_diffrn_radiation_source 'ImuS micro-focus tube'
_diffrn_radiation_type MoK\a
_diffrn_radiation_wavelength 0.71073
_diffrn_reflns_av_R_equivalents 0.0662
_diffrn_reflns_av_sigmaI/netI 0.0750
_diffrn_reflns_limit_h_max 16
_diffrn_reflns_limit_h_min -16
_diffrn_reflns_limit_k_max 8
_diffrn_reflns_limit_k_min -32
_diffrn_reflns_limit_l_max 47
_diffrn_reflns_limit_l_min -47
_diffrn_reflns_number 101231
_diffrn_reflns_theta_full 27.10
_diffrn_reflns_theta_max 27.10
_diffrn_reflns_theta_min 2.12
_exptl_absorpt_coefficient_mu 2.737
_exptl_absorpt_correction_T_max 0.746
_exptl_absorpt_correction_T_min 0.596
_exptl_absorpt_correction_type multi-scan
_exptl_absorpt_process_details 'SADABS, Bruker-AXS, 2008'
_exptl_crystal_colour yellow
_exptl_crystal_density_diffrn 1.384
_exptl_crystal_density_method 'not measured'
_exptl_crystal_description plate
_exptl_crystal_F_000 5252
_exptl_crystal_size_max 0.18
_exptl_crystal_size_mid 0.13
_exptl_crystal_size_min 0.02
_refine_diff_density_max 2.132
_refine_diff_density_min -1.606
_refine_diff_density_rms 0.123
_refine_ls_extinction_method none
_refine_ls_goodness_of_fit_ref 1.195
_refine_ls_hydrogen_treatment constr
_refine_ls_matrix_type fullcycle
_refine_ls_number_parameters 1539
_refine_ls_number_reflns 26919
_refine_ls_number_restraints 444
_refine_ls_restrained_S_all 1.208
_refine_ls_R_factor_all 0.0867
_refine_ls_R_factor_gt 0.0478
_refine_ls_shift/su_max 0.001
_refine_ls_shift/su_mean 0.000
_refine_ls_structure_factor_coef Fsqd
_refine_ls_weighting_details 'calc w=1/[\s^2^(Fo^2^)+(0.0260P)^2^+3.2059P] where P=(Fo^2^+2Fc^2^)/3'
_refine_ls_weighting_scheme calc
_refine_ls_wR_factor_gt 0.0870
_refine_ls_wR_factor_ref 0.0958
_reflns_number_gt 18263
_reflns_number_total 26919
_reflns_threshold_expression >2sigma(I)
_cod_data_source_file ja504528n_si_002.cif
_cod_data_source_block acs1224
_cod_depositor_comments 'Adding full bibliography for 4122183--4122197.cif.'
_cod_original_cell_volume 12251(3)
_cod_original_sg_symbol_Hall -P2ybc
_cod_original_sg_symbol_H-M P2(1)/c
_cod_database_code 4122192

loop_
_symmetry_equiv_pos_as_xyz
'x, y, z'
'-x, y+1/2, -z+1/2'
'-x, -y, -z'
'x, -y-1/2, z-1/2'

loop_
_atom_site_label
_atom_site_type_symbol
_atom_site_fract_x
_atom_site_fract_y
_atom_site_fract_z
_atom_site_U_iso_or_equiv
_atom_site_adp_type
_atom_site_occupancy
_atom_site_symmetry_multiplicity
_atom_site_calc_flag
_atom_site_refinement_flags
_atom_site_disorder_assembly
_atom_site_disorder_group
U1 U 0.500180(13) 0.810450(7) -0.021212(5) 0.02168(5) Uani 1 1 d . B .
U2 U 0.523194(12) 0.693022(6) 0.027357(5) 0.01688(5) Uani 1 1 d . B .
O1 O 0.4516(2) 0.76440(13) -0.07185(9) 0.0276(8) Uani 1 1 d . B .
O2 O 0.6134(2) 0.83800(12) -0.05824(9) 0.0297(9) Uani 1 1 d . . .
O3 O 0.6031(2) 0.85788(12) 0.01902(9) 0.0273(8) Uani 1 1 d . . .
O4 O 0.5759(2) 0.73582(11) 0.07867(8) 0.0196(7) Uani 1 1 d . . .
O5 O 0.4081(2) 0.66746(11) 0.06499(8) 0.0205(7) Uani 1 1 d . . .
O6 O 0.4150(2) 0.64772(11) -0.01336(8) 0.0215(7) Uani 1 1 d . . .
N1 N 0.2888(3) 0.82316(15) -0.04253(11) 0.0243(10) Uani 1 1 d . B .
N2 N 0.4345(3) 0.90803(14) -0.05165(12) 0.0255(10) Uani 1 1 d . . .
N3 N 0.3875(3) 0.87260(14) 0.02225(11) 0.0222(9) Uani 1 1 d . . .
N4 N 0.7347(3) 0.67676(14) 0.04736(10) 0.0175(9) Uani 1 1 d . . .
N5 N 0.5821(3) 0.59323(13) 0.05532(10) 0.0176(8) Uani 1 1 d U . .
N6 N 0.6314(3) 0.63019(14) -0.01736(10) 0.0176(9) Uani 1 1 d . . .
O7 O 0.5999(2) 0.74426(11) -0.00698(8) 0.0206(7) Uani 1 1 d . . .
O8 O 0.4236(2) 0.76002(11) 0.01370(8) 0.0195(7) Uani 1 1 d . . .
C1 C 0.2824(4) 0.85699(19) -0.07510(13) 0.0287(13) Uani 1 1 d . . .
H1A H 0.3195 0.8398 -0.0944 0.034 Uiso 1 1 calc R A 1
H1B H 0.2103 0.8604 -0.0842 0.034 Uiso 1 1 calc R A 1
C2 C 0.3238(4) 0.9088(2) -0.06813(17) 0.0209(14) Uani 0.767(2) 1 d PU B 1
H2A H 0.2810 0.9276 -0.0513 0.025 Uiso 0.767(2) 1 calc PR B 1
H2B H 0.3211 0.9289 -0.0912 0.025 Uiso 0.767(2) 1 calc PR B 1
C3 C 0.4486(6) 0.9426(2) -0.02154(18) 0.0245(16) Uani 0.767(2) 1 d PU B 1
H3A H 0.4298 0.9788 -0.0298 0.029 Uiso 0.767(2) 1 calc PR B 1
H3B H 0.5219 0.9430 -0.0137 0.029 Uiso 0.767(2) 1 calc PR B 1
C2A C 0.3943(16) 0.8980(8) -0.0794(6) 0.024(3) Uani 0.233(2) 1 d PU B 2
H2A1 H 0.4424 0.8791 -0.0943 0.029 Uiso 0.233(2) 1 calc PR B 2
H2A2 H 0.3740 0.9313 -0.0921 0.029 Uiso 0.233(2) 1 calc PR B 2
C3A C 0.3864(19) 0.9438(7) -0.0211(6) 0.026(3) Uani 0.233(2) 1 d PU B 2
H3A1 H 0.4203 0.9788 -0.0215 0.031 Uiso 0.233(2) 1 calc PR B 2
H3A2 H 0.3142 0.9497 -0.0292 0.031 Uiso 0.233(2) 1 calc PR B 2
C4 C 0.3882(4) 0.92947(19) 0.01231(15) 0.0313(13) Uani 1 1 d . B .
H4A H 0.4180 0.9499 0.0333 0.038 Uiso 1 1 calc R C 1
H4B H 0.3171 0.9415 0.0075 0.038 Uiso 1 1 calc R C 1
C5 C 0.2857(3) 0.84930(19) 0.02244(13) 0.0239(11) Uani 1 1 d . B .
H5A H 0.2455 0.8702 0.0391 0.029 Uiso 1 1 calc R . .
H5B H 0.2920 0.8129 0.0323 0.029 Uiso 1 1 calc R . .
C6 C 0.2282(4) 0.84707(19) -0.01403(13) 0.0279(12) Uani 1 1 d . . .
H6A H 0.1655 0.8260 -0.0120 0.034 Uiso 1 1 calc R B .
H6B H 0.2078 0.8834 -0.0215 0.034 Uiso 1 1 calc R . .
C7 C 0.2504(3) 0.76786(19) -0.04949(13) 0.0259(12) Uani 1 1 d . . .
H7A H 0.1755 0.7682 -0.0490 0.031 Uiso 1 1 calc R B .
H7B H 0.2774 0.7449 -0.0293 0.031 Uiso 1 1 calc R . .
C8 C 0.2774(4) 0.74310(18) -0.08485(13) 0.0216(11) Uani 1 1 d . B .
C9 C 0.3801(4) 0.74176(18) -0.09347(13) 0.0238(11) Uani 1 1 d . . .
C10 C 0.4028(4) 0.71596(18) -0.12624(13) 0.0263(12) Uani 1 1 d . B .
C11 C 0.3249(4) 0.69047(19) -0.14660(14) 0.0316(12) Uani 1 1 d . . .
H11A H 0.3415 0.6712 -0.1675 0.038 Uiso 1 1 calc R B .
C12 C 0.2243(4) 0.69165(19) -0.13812(13) 0.0290(12) Uani 1 1 d . B .
C13 C 0.2027(4) 0.71947(18) -0.10707(14) 0.0281(12) Uani 1 1 d . . .
H13A H 0.1340 0.7222 -0.1010 0.034 Uiso 1 1 calc R B .
C14 C 0.5078(4) 0.7160(2) -0.13996(14) 0.0320(13) Uani 1 1 d . . .
H14A H 0.5206 0.6807 -0.1505 0.038 Uiso 1 1 calc R B .
H14B H 0.5578 0.7211 -0.1190 0.038 Uiso 1 1 calc R . .
C15 C 0.5271(4) 0.75898(19) -0.16901(13) 0.0294(12) Uani 1 1 d . B .
C16 C 0.5165(4) 0.81350(19) -0.15250(14) 0.0345(13) Uani 1 1 d . . .
H16A H 0.5279 0.8406 -0.1708 0.052 Uiso 1 1 calc R B .
H16B H 0.5667 0.8176 -0.1319 0.052 Uiso 1 1 calc R . .
H16C H 0.4480 0.8175 -0.1441 0.052 Uiso 1 1 calc R . .
C17 C 0.6343(4) 0.7509(2) -0.18192(15) 0.0404(15) Uani 1 1 d . . .
H17A H 0.6487 0.7787 -0.1994 0.061 Uiso 1 1 calc R B .
H17B H 0.6384 0.7161 -0.1935 0.061 Uiso 1 1 calc R . .
H17C H 0.6842 0.7528 -0.1611 0.061 Uiso 1 1 calc R . .
C18 C 0.4512(4) 0.7536(2) -0.20216(14) 0.0373(14) Uani 1 1 d . . .
H18A H 0.4657 0.7806 -0.2202 0.056 Uiso 1 1 calc R B .
H18B H 0.3820 0.7585 -0.1946 0.056 Uiso 1 1 calc R . .
H18C H 0.4575 0.7182 -0.2128 0.056 Uiso 1 1 calc R . .
C19 C 0.1415(4) 0.6640(2) -0.16140(15) 0.0430(15) Uani 1 1 d . . .
H19A H 0.1415 0.6772 -0.1864 0.064 Uiso 1 1 calc R B .
H19B H 0.0755 0.6713 -0.1518 0.064 Uiso 1 1 calc R . .
H19C H 0.1541 0.6257 -0.1611 0.064 Uiso 1 1 calc R . .
C20 C 0.4916(4) 0.9245(2) -0.08269(17) 0.0221(14) Uani 0.767(2) 1 d PU B 1
H20A H 0.4672 0.9601 -0.0905 0.027 Uiso 0.767(2) 1 calc PR B 1
H20B H 0.4743 0.8998 -0.1030 0.027 Uiso 0.767(2) 1 calc PR B 1
C20A C 0.5392(15) 0.9459(7) -0.0505(6) 0.024(3) Uani 0.233(2) 1 d PU B 2
H20C H 0.5200 0.9830 -0.0562 0.029 Uiso 0.233(2) 1 calc PR B 2
H20D H 0.5734 0.9450 -0.0257 0.029 Uiso 0.233(2) 1 calc PR B 2
C21 C 0.6090(4) 0.92686(18) -0.07661(13) 0.0245(11) Uani 1 1 d . . .
C22 C 0.6613(4) 0.88056(19) -0.06769(14) 0.0271(12) Uani 1 1 d . B .
C23 C 0.7685(5) 0.8819(3) -0.06305(19) 0.0310(13) Uani 0.767(2) 1 d PU B 1
C24 C 0.8169(5) 0.9286(3) -0.07162(19) 0.0355(14) Uani 0.767(2) 1 d PU B 1
H24A H 0.8890 0.9293 -0.0701 0.043 Uiso 0.767(2) 1 calc PR B 1
C25 C 0.7651(5) 0.9740(3) -0.0822(2) 0.0363(13) Uani 0.767(2) 1 d PU B 1
C26 C 0.6594(6) 0.9724(3) -0.0848(2) 0.0320(14) Uani 0.767(2) 1 d PU B 1
H26A H 0.6219 1.0031 -0.0923 0.038 Uiso 0.767(2) 1 calc PR B 1
C27 C 0.8266(5) 0.8343(3) -0.04812(18) 0.0296(13) Uani 0.767(2) 1 d PU B 1
H27A H 0.8834 0.8478 -0.0318 0.036 Uiso 0.767(2) 1 calc PR B 1
H27B H 0.7807 0.8146 -0.0327 0.036 Uiso 0.767(2) 1 calc PR B 1
C28 C 0.8708(4) 0.7944(2) -0.07297(16) 0.0409(12) Uani 1 1 d U . .
C29 C 0.9270(5) 0.7518(3) -0.0516(2) 0.0432(19) Uani 0.767(2) 1 d PU B 1
H29A H 0.8805 0.7339 -0.0360 0.065 Uiso 0.767(2) 1 calc PR B 1
H29B H 0.9831 0.7677 -0.0365 0.065 Uiso 0.767(2) 1 calc PR B 1
H29C H 0.9542 0.7261 -0.0683 0.065 Uiso 0.767(2) 1 calc PR B 1
C30 C 0.7848(7) 0.7698(4) -0.0978(3) 0.073(2) Uani 0.767(2) 1 d PU B 1
H30A H 0.7376 0.7510 -0.0829 0.109 Uiso 0.767(2) 1 calc PR B 1
H30B H 0.8137 0.7449 -0.1146 0.109 Uiso 0.767(2) 1 calc PR B 1
H30C H 0.7483 0.7979 -0.1115 0.109 Uiso 0.767(2) 1 calc PR B 1
C31 C 0.9478(7) 0.8227(4) -0.0968(3) 0.068(2) Uani 0.767(2) 1 d PU B 1
H31A H 1.0025 0.8386 -0.0811 0.101 Uiso 0.767(2) 1 calc PR B 1
H31B H 0.9126 0.8506 -0.1113 0.101 Uiso 0.767(2) 1 calc PR B 1
H31C H 0.9767 0.7969 -0.1131 0.101 Uiso 0.767(2) 1 calc PR B 1
C32 C 0.8204(6) 1.0243(3) -0.0921(2) 0.053(2) Uani 0.767(2) 1 d PU B 1
H32A H 0.8730 1.0327 -0.0730 0.080 Uiso 0.767(2) 1 calc PR B 1
H32B H 0.7718 1.0537 -0.0947 0.080 Uiso 0.767(2) 1 calc PR B 1
H32C H 0.8519 1.0189 -0.1152 0.080 Uiso 0.767(2) 1 calc PR B 1
C23A C 0.7366(17) 0.8643(9) -0.0956(7) 0.036(2) Uani 0.233(2) 1 d PU B 2
C24A C 0.7783(17) 0.9055(9) -0.1167(7) 0.037(2) Uani 0.233(2) 1 d PU B 2
H24B H 0.8330 0.8971 -0.1311 0.044 Uiso 0.233(2) 1 calc PR B 2
C25A C 0.7403(17) 0.9598(9) -0.1169(7) 0.0349(18) Uani 0.233(2) 1 d PU B 2
C26A C 0.665(2) 0.9662(11) -0.0971(7) 0.0344(19) Uani 0.233(2) 1 d PU B 2
H26B H 0.6418 1.0017 -0.0955 0.041 Uiso 0.233(2) 1 calc PR B 2
C27A C 0.7808(18) 0.8089(10) -0.0997(7) 0.042(2) Uani 0.233(2) 1 d PU B 2
H27C H 0.8028 0.8053 -0.1247 0.050 Uiso 0.233(2) 1 calc PR B 2
H27D H 0.7259 0.7827 -0.0969 0.050 Uiso 0.233(2) 1 calc PR B 2
C29A C 0.966(2) 0.8332(11) -0.0739(8) 0.053(4) Uani 0.233(2) 1 d PU B 2
H29D H 0.9424 0.8696 -0.0782 0.079 Uiso 0.233(2) 1 calc PR B 2
H29E H 1.0083 0.8224 -0.0936 0.079 Uiso 0.233(2) 1 calc PR B 2
H29F H 1.0065 0.8314 -0.0507 0.079 Uiso 0.233(2) 1 calc PR B 2
C30A C 0.8375(17) 0.8006(9) -0.0306(6) 0.034(3) Uani 0.233(2) 1 d PU B 2
H30D H 0.8233 0.8379 -0.0256 0.051 Uiso 0.233(2) 1 calc PR B 2
H30E H 0.8931 0.7881 -0.0137 0.051 Uiso 0.233(2) 1 calc PR B 2
H30F H 0.7765 0.7794 -0.0274 0.051 Uiso 0.233(2) 1 calc PR B 2
C31A C 0.9046(18) 0.7401(10) -0.0766(8) 0.044(4) Uani 0.233(2) 1 d PU B 2
H31D H 0.8517 0.7160 -0.0691 0.066 Uiso 0.233(2) 1 calc PR B 2
H31E H 0.9670 0.7346 -0.0611 0.066 Uiso 0.233(2) 1 calc PR B 2
H31F H 0.9179 0.7331 -0.1019 0.066 Uiso 0.233(2) 1 calc PR B 2
C32A C 0.7897(17) 1.0047(9) -0.1365(7) 0.041(4) Uani 0.233(2) 1 d PU B 2
H32D H 0.8536 0.9923 -0.1457 0.062 Uiso 0.233(2) 1 calc PR B 2
H32E H 0.8036 1.0343 -0.1197 0.062 Uiso 0.233(2) 1 calc PR B 2
H32F H 0.7438 1.0166 -0.1569 0.062 Uiso 0.233(2) 1 calc PR B 2
C33 C 0.4313(4) 0.86286(18) 0.06037(13) 0.0252(12) Uani 1 1 d . B .
H33A H 0.3803 0.8740 0.0773 0.030 Uiso 1 1 calc R . .
H33B H 0.4413 0.8242 0.0635 0.030 Uiso 1 1 calc R . .
C34 C 0.5295(4) 0.88973(18) 0.07159(14) 0.0261(12) Uani 1 1 d . . .
C35 C 0.6138(4) 0.88394(18) 0.05045(14) 0.0283(12) Uani 1 1 d . B .
C36 C 0.7073(4) 0.9061(2) 0.06410(18) 0.0496(18) Uani 1 1 d . . .
C37 C 0.7112(4) 0.9315(2) 0.09721(19) 0.057(2) Uani 1 1 d . B .
H37A H 0.7743 0.9463 0.1060 0.069 Uiso 1 1 calc R . .
C38 C 0.6291(4) 0.9369(2) 0.11859(17) 0.0421(16) Uani 1 1 d . . .
C39 C 0.5368(4) 0.91584(18) 0.10472(14) 0.0281(12) Uani 1 1 d . B .
H39A H 0.4781 0.9194 0.1181 0.034 Uiso 1 1 calc R . .
C40 C 0.8000(5) 0.8996(3) 0.0417(2) 0.069(2) Uani 1 1 d U B .
H40A H 0.8253 0.8631 0.0466 0.083 Uiso 1 1 calc R . .
H40B H 0.7736 0.9002 0.0160 0.083 Uiso 1 1 calc R . .
C41 C 0.8850(6) 0.9320(2) 0.04383(19) 0.068(2) Uani 1 1 d . . .
C42 C 0.9678(4) 0.9154(2) 0.01987(16) 0.0433(15) Uani 1 1 d . B .
H42A H 0.9459 0.9224 -0.0056 0.065 Uiso 1 1 calc R . .
H42B H 0.9814 0.8774 0.0231 0.065 Uiso 1 1 calc R . .
H42C H 1.0298 0.9355 0.0265 0.065 Uiso 1 1 calc R . .
C43 C 0.8902(5) 0.9873(3) 0.0531(2) 0.078(3) Uani 1 1 d . B .
H43A H 0.8613 1.0084 0.0326 0.117 Uiso 1 1 calc R . .
H43B H 0.9613 0.9976 0.0586 0.117 Uiso 1 1 calc R . .
H43C H 0.8515 0.9938 0.0744 0.117 Uiso 1 1 calc R . .
C44 C 0.9463(7) 0.9079(4) 0.0845(2) 0.109(3) Uani 1 1 d . B .
H44A H 0.9147 0.9236 0.1053 0.163 Uiso 1 1 calc R . .
H44B H 1.0184 0.9176 0.0855 0.163 Uiso 1 1 calc R . .
H44C H 0.9398 0.8693 0.0853 0.163 Uiso 1 1 calc R . .
C45 C 0.6379(5) 0.9634(3) 0.15535(18) 0.062(2) Uani 1 1 d . B .
H45A H 0.7018 0.9528 0.1685 0.093 Uiso 1 1 calc R . .
H45B H 0.5806 0.9527 0.1693 0.093 Uiso 1 1 calc R . .
H45C H 0.6371 1.0020 0.1522 0.093 Uiso 1 1 calc R . .
C46 C 0.7376(3) 0.64242(16) 0.07982(13) 0.0190(11) Uani 1 1 d . . .
H46A H 0.7017 0.6602 0.0991 0.023 Uiso 1 1 calc R . .
H46B H 0.8091 0.6369 0.0890 0.023 Uiso 1 1 calc R . .
C47 C 0.6885(3) 0.58930(17) 0.07145(13) 0.0204(11) Uani 1 1 d . . .
H47A H 0.7297 0.5699 0.0544 0.024 Uiso 1 1 calc R . .
H47B H 0.6887 0.5684 0.0942 0.024 Uiso 1 1 calc R . .
C48 C 0.5657(4) 0.55836(17) 0.02297(13) 0.0217(11) Uani 1 1 d . . .
H48A H 0.4933 0.5603 0.0140 0.026 Uiso 1 1 calc R . .
H48B H 0.5804 0.5213 0.0303 0.026 Uiso 1 1 calc R . .
C49 C 0.6312(3) 0.57298(17) -0.00785(13) 0.0227(11) Uani 1 1 d . . .
H49A H 0.7019 0.5619 -0.0011 0.027 Uiso 1 1 calc R . .
H49B H 0.6072 0.5526 -0.0297 0.027 Uiso 1 1 calc R . .
C50 C 0.7347(3) 0.65249(18) -0.01785(13) 0.0214(11) Uani 1 1 d . . .
H50A H 0.7297 0.6894 -0.0270 0.026 Uiso 1 1 calc R . .
H50B H 0.7733 0.6318 -0.0351 0.026 Uiso 1 1 calc R . .
C51 C 0.7929(3) 0.65249(18) 0.01872(12) 0.0213(11) Uani 1 1 d . . .
H51A H 0.8103 0.6155 0.0257 0.026 Uiso 1 1 calc R . .
H51B H 0.8572 0.6722 0.0169 0.026 Uiso 1 1 calc R . .
C52 C 0.7774(3) 0.73116(17) 0.05543(13) 0.0206(11) Uani 1 1 d . . .
H52A H 0.7542 0.7549 0.0352 0.025 Uiso 1 1 calc R . .
H52B H 0.8524 0.7290 0.0557 0.025 Uiso 1 1 calc R . .
C53 C 0.7503(3) 0.75648(17) 0.09050(13) 0.0202(11) Uani 1 1 d . . .
C54 C 0.6490(3) 0.75843(17) 0.09987(12) 0.0193(11) Uani 1 1 d . . .
C55 C 0.6289(4) 0.78278(17) 0.13316(13) 0.0209(11) Uani 1 1 d . . .
C56 C 0.7073(4) 0.80828(18) 0.15316(13) 0.0275(11) Uani 1 1 d . . .
H56A H 0.6921 0.8268 0.1745 0.033 Uiso 1 1 calc R . .
C57 C 0.8074(4) 0.80801(19) 0.14331(14) 0.0277(12) Uani 1 1 d . . .
C58 C 0.8274(4) 0.78029(18) 0.11227(13) 0.0246(12) Uani 1 1 d . . .
H58A H 0.8956 0.7775 0.1057 0.030 Uiso 1 1 calc R . .
C59 C 0.5255(4) 0.78036(18) 0.14833(13) 0.0241(11) Uani 1 1 d . . .
H59A H 0.4737 0.7757 0.1279 0.029 Uiso 1 1 calc R . .
H59B H 0.5122 0.8148 0.1600 0.029 Uiso 1 1 calc R . .
C60 C 0.5116(4) 0.73553(19) 0.17641(13) 0.0271(12) Uani 1 1 d . . .
C61 C 0.5912(4) 0.7373(2) 0.20824(14) 0.0367(14) Uani 1 1 d . . .
H61A H 0.5780 0.7089 0.2254 0.055 Uiso 1 1 calc R . .
H61B H 0.5879 0.7716 0.2205 0.055 Uiso 1 1 calc R . .
H61C H 0.6589 0.7325 0.1993 0.055 Uiso 1 1 calc R . .
C62 C 0.4070(4) 0.7420(2) 0.19140(14) 0.0336(13) Uani 1 1 d . . .
H62A H 0.3963 0.7136 0.2088 0.050 Uiso 1 1 calc R . .
H62B H 0.3544 0.7401 0.1714 0.050 Uiso 1 1 calc R . .
H62C H 0.4034 0.7764 0.2036 0.050 Uiso 1 1 calc R . .
C63 C 0.5172(4) 0.68168(18) 0.15768(14) 0.0317(13) Uani 1 1 d . . .
H63A H 0.5023 0.6536 0.1749 0.048 Uiso 1 1 calc R . .
H63B H 0.5855 0.6765 0.1494 0.048 Uiso 1 1 calc R . .
H63C H 0.4672 0.6805 0.1368 0.048 Uiso 1 1 calc R . .
C64 C 0.8889(4) 0.8375(2) 0.16565(16) 0.0419(15) Uani 1 1 d . . .
H64A H 0.9555 0.8286 0.1571 0.063 Uiso 1 1 calc R . .
H64B H 0.8869 0.8273 0.1912 0.063 Uiso 1 1 calc R . .
H64C H 0.8772 0.8757 0.1632 0.063 Uiso 1 1 calc R . .
C65 C 0.5173(3) 0.57592(17) 0.08428(13) 0.0210(10) Uani 1 1 d U . .
H65A H 0.5332 0.5988 0.1057 0.025 Uiso 1 1 calc R . .
H65B H 0.5377 0.5394 0.0913 0.025 Uiso 1 1 calc R . .
C66 C 0.4034(3) 0.57621(17) 0.07653(12) 0.0173(10) Uani 1 1 d . . .
C67 C 0.3527(3) 0.62404(17) 0.06808(12) 0.0189(11) Uani 1 1 d . . .
C68 C 0.2468(3) 0.62556(18) 0.06361(13) 0.0213(11) Uani 1 1 d . . .
C69 C 0.1940(3) 0.57794(18) 0.06763(12) 0.0223(11) Uani 1 1 d . . .
H69A H 0.1219 0.5786 0.0652 0.027 Uiso 1 1 calc R . .
C70 C 0.2422(4) 0.53001(18) 0.07504(13) 0.0230(11) Uani 1 1 d . . .
C71 C 0.3468(3) 0.53014(18) 0.07976(13) 0.0221(11) Uani 1 1 d . . .
H71A H 0.3812 0.4978 0.0854 0.027 Uiso 1 1 calc R . .
C72 C 0.1919(3) 0.67632(17) 0.05232(13) 0.0233(11) Uani 1 1 d . . .
H72A H 0.1312 0.6665 0.0365 0.028 Uiso 1 1 calc R . .
H72B H 0.2371 0.6969 0.0373 0.028 Uiso 1 1 calc R . .
C73 C 0.1569(4) 0.7135(2) 0.08220(14) 0.0293(12) Uani 1 1 d . . .
C74 C 0.2478(5) 0.7341(2) 0.10498(18) 0.0573(19) Uani 1 1 d . . .
H74A H 0.2255 0.7605 0.1222 0.086 Uiso 1 1 calc R . .
H74B H 0.2956 0.7505 0.0892 0.086 Uiso 1 1 calc R . .
H74C H 0.2813 0.7047 0.1184 0.086 Uiso 1 1 calc R . .
C75 C 0.0983(4) 0.7592(2) 0.06353(16) 0.0400(15) Uani 1 1 d . . .
H75A H 0.0784 0.7846 0.0819 0.060 Uiso 1 1 calc R . .
H75B H 0.0374 0.7454 0.0501 0.060 Uiso 1 1 calc R . .
H75C H 0.1416 0.7770 0.0467 0.060 Uiso 1 1 calc R . .
C76 C 0.0850(5) 0.6838(2) 0.10643(17) 0.0534(18) Uani 1 1 d . . .
H76A H 0.0597 0.7083 0.1243 0.080 Uiso 1 1 calc R . .
H76B H 0.1221 0.6548 0.1191 0.080 Uiso 1 1 calc R . .
H76C H 0.0276 0.6693 0.0913 0.080 Uiso 1 1 calc R . .
C77 C 0.1820(4) 0.47891(18) 0.07727(15) 0.0326(13) Uani 1 1 d . . .
H77A H 0.1143 0.4868 0.0852 0.049 Uiso 1 1 calc R . .
H77B H 0.2175 0.4549 0.0947 0.049 Uiso 1 1 calc R . .
H77C H 0.1755 0.4621 0.0533 0.049 Uiso 1 1 calc R . .
C78 C 0.5853(3) 0.64161(18) -0.05497(12) 0.0201(11) Uani 1 1 d . . .
H78A H 0.5733 0.6803 -0.0571 0.024 Uiso 1 1 calc R . .
H78B H 0.6355 0.6320 -0.0726 0.024 Uiso 1 1 calc R . .
C79 C 0.4885(3) 0.61382(17) -0.06544(12) 0.0192(10) Uani 1 1 d . . .
C80 C 0.4040(3) 0.62041(17) -0.04435(12) 0.0184(10) Uani 1 1 d . . .
C81 C 0.3095(3) 0.59740(18) -0.05703(13) 0.0233(11) Uani 1 1 d . . .
C82 C 0.3065(4) 0.56895(17) -0.08946(14) 0.0258(12) Uani 1 1 d . . .
H82A H 0.2441 0.5527 -0.0976 0.031 Uiso 1 1 calc R . .
C83 C 0.3894(4) 0.56282(17) -0.11080(14) 0.0259(12) Uani 1 1 d . . .
C84 C 0.4799(4) 0.58579(17) -0.09788(13) 0.0229(11) Uani 1 1 d . . .
H84A H 0.5379 0.5823 -0.1116 0.027 Uiso 1 1 calc R . .
C85 C 0.2186(3) 0.60729(19) -0.03504(14) 0.0258(12) Uani 1 1 d . . .
H85A H 0.2068 0.6460 -0.0351 0.031 Uiso 1 1 calc R . .
H85B H 0.2390 0.5973 -0.0096 0.031 Uiso 1 1 calc R . .
C86 C 0.1147(4) 0.58071(18) -0.04487(13) 0.0240(11) Uani 1 1 d . . .
C87 C 0.0402(4) 0.6001(2) -0.01766(14) 0.0307(13) Uani 1 1 d . . .
H87A H -0.0266 0.5840 -0.0234 0.046 Uiso 1 1 calc R . .
H87B H 0.0344 0.6388 -0.0191 0.046 Uiso 1 1 calc R . .
H87C H 0.0652 0.5898 0.0070 0.046 Uiso 1 1 calc R . .
C88 C 0.0688(4) 0.59691(18) -0.08263(13) 0.0276(12) Uani 1 1 d . . .
H88A H -0.0028 0.5862 -0.0852 0.041 Uiso 1 1 calc R . .
H88B H 0.1061 0.5794 -0.1014 0.041 Uiso 1 1 calc R . .
H88C H 0.0737 0.6354 -0.0854 0.041 Uiso 1 1 calc R . .
C89 C 0.1212(4) 0.52040(19) -0.04105(15) 0.0345(13) Uani 1 1 d . . .
H89A H 0.0533 0.5050 -0.0457 0.052 Uiso 1 1 calc R . .
H89B H 0.1476 0.5113 -0.0164 0.052 Uiso 1 1 calc R . .
H89C H 0.1667 0.5063 -0.0586 0.052 Uiso 1 1 calc R . .
C90 C 0.3810(4) 0.5347(2) -0.14711(13) 0.0348(13) Uani 1 1 d . . .
H90A H 0.4485 0.5229 -0.1532 0.052 Uiso 1 1 calc R . .
H90B H 0.3529 0.5591 -0.1659 0.052 Uiso 1 1 calc R . .
H90C H 0.3360 0.5040 -0.1457 0.052 Uiso 1 1 calc R . .
K1 K 0.03452(8) 0.91179(4) 0.74466(3) 0.0288(3) Uani 1 1 d . . .
O9 O 0.0069(3) 0.96884(15) 0.80965(10) 0.0442(10) Uani 1 1 d . . .
O10 O -0.0723(3) 1.00961(15) 0.74362(10) 0.0487(11) Uani 1 1 d . . .
O11 O -0.1161(3) 0.84446(14) 0.71076(11) 0.0446(10) Uani 1 1 d . . .
O12 O 0.0093(3) 0.80545(15) 0.76915(12) 0.0560(12) Uani 1 1 d . . .
O13 O 0.2516(3) 0.90677(17) 0.74904(16) 0.0746(15) Uani 1 1 d . . .
O14 O 0.1407(3) 0.92449(16) 0.68307(13) 0.0647(13) Uani 1 1 d . . .
N9 N 0.1432(5) 0.8765(2) 0.81413(16) 0.0707(19) Uani 1 1 d . . .
N10 N -0.0773(4) 0.94773(19) 0.67661(13) 0.0515(15) Uani 1 1 d . . .
C91 C 0.2528(6) 0.8880(3) 0.8124(2) 0.094(3) Uani 1 1 d U . .
H91A H 0.2641 0.9263 0.8169 0.112 Uiso 1 1 calc R . .
H91B H 0.2912 0.8683 0.8321 0.112 Uiso 1 1 calc R . .
C92 C 0.2937(6) 0.8739(3) 0.7772(2) 0.091(3) Uani 1 1 d U . .
H92A H 0.3686 0.8778 0.7791 0.109 Uiso 1 1 calc R . .
H92B H 0.2775 0.8364 0.7713 0.109 Uiso 1 1 calc R . .
C93 C 0.2893(6) 0.8952(3) 0.7151(3) 0.094(3) Uani 1 1 d U . .
H93A H 0.2704 0.8585 0.7080 0.113 Uiso 1 1 calc R . .
H93B H 0.3644 0.8976 0.7171 0.113 Uiso 1 1 calc R . .
C94 C 0.2496(6) 0.9311(3) 0.6875(3) 0.105(3) Uani 1 1 d . . .
H94A H 0.2802 0.9236 0.6643 0.126 Uiso 1 1 calc R . .
H94B H 0.2663 0.9681 0.6947 0.126 Uiso 1 1 calc R . .
C95 C 0.0988(7) 0.9589(3) 0.6555(2) 0.085(3) Uani 1 1 d . . .
H95A H 0.1383 0.9566 0.6337 0.103 Uiso 1 1 calc R . .
H95B H 0.1004 0.9960 0.6642 0.103 Uiso 1 1 calc R . .
C96 C -0.0113(7) 0.9412(3) 0.64637(18) 0.090(3) Uani 1 1 d . . .
H96A H -0.0399 0.9619 0.6253 0.107 Uiso 1 1 calc R . .
H96B H -0.0113 0.9034 0.6392 0.107 Uiso 1 1 calc R . .
C97 C -0.1046(6) 1.0038(2) 0.67976(17) 0.066(2) Uani 1 1 d . . .
H97A H -0.1539 1.0132 0.6594 0.079 Uiso 1 1 calc R . .
H97B H -0.0430 1.0256 0.6776 0.079 Uiso 1 1 calc R . .
C98 C -0.1499(5) 1.0168(2) 0.71496(18) 0.062(2) Uani 1 1 d . . .
H98A H -0.1743 1.0540 0.7146 0.074 Uiso 1 1 calc R . .
H98B H -0.2083 0.9932 0.7186 0.074 Uiso 1 1 calc R . .
C99 C -0.1074(5) 1.0266(3) 0.77764(18) 0.069(2) Uani 1 1 d . . .
H99A H -0.1636 1.0036 0.7847 0.083 Uiso 1 1 calc R . .
H99B H -0.1327 1.0635 0.7757 0.083 Uiso 1 1 calc R . .
C100 C -0.0198(5) 1.0232(2) 0.80534(17) 0.0573(19) Uani 1 1 d . . .
H10A H 0.0386 1.0436 0.7972 0.069 Uiso 1 1 calc R . .
H10B H -0.0388 1.0381 0.8287 0.069 Uiso 1 1 calc R . .
C101 C 0.0838(6) 0.9626(3) 0.8376(2) 0.079(3) Uani 1 1 d . . .
H10C H 0.0635 0.9801 0.8600 0.095 Uiso 1 1 calc R . .
H10D H 0.1474 0.9794 0.8305 0.095 Uiso 1 1 calc R . .
C102 C 0.1007(6) 0.9056(3) 0.8443(2) 0.085(3) Uani 1 1 d U . .
H10E H 0.1474 0.9014 0.8663 0.102 Uiso 1 1 calc R . .
H10F H 0.0351 0.8891 0.8495 0.102 Uiso 1 1 calc R . .
C103 C 0.1334(7) 0.8189(3) 0.8182(2) 0.102(3) Uani 1 1 d . . .
H10G H 0.1508 0.8092 0.8439 0.122 Uiso 1 1 calc R . .
H10H H 0.1826 0.8011 0.8031 0.122 Uiso 1 1 calc R . .
C104 C 0.0272(7) 0.7991(3) 0.8071(2) 0.088(3) Uani 1 1 d . . .
H10I H 0.0210 0.7612 0.8137 0.105 Uiso 1 1 calc R . .
H10J H -0.0235 0.8195 0.8199 0.105 Uiso 1 1 calc R . .
C105 C -0.0802(5) 0.7792(2) 0.7556(2) 0.066(2) Uani 1 1 d . . .
H10K H -0.1393 0.7924 0.7681 0.080 Uiso 1 1 calc R . .
H10L H -0.0738 0.7406 0.7601 0.080 Uiso 1 1 calc R . .
C106 C -0.0956(5) 0.7894(2) 0.7159(2) 0.058(2) Uani 1 1 d . . .
H10M H -0.0338 0.7794 0.7037 0.070 Uiso 1 1 calc R . .
H10N H -0.1533 0.7681 0.7053 0.070 Uiso 1 1 calc R . .
C107 C -0.1485(5) 0.8550(3) 0.67435(18) 0.064(2) Uani 1 1 d . . .
H10O H -0.2115 0.8349 0.6675 0.076 Uiso 1 1 calc R . .
H10P H -0.0956 0.8437 0.6582 0.076 Uiso 1 1 calc R . .
C108 C -0.1678(5) 0.9135(3) 0.67021(18) 0.070(2) Uani 1 1 d . . .
H10Q H -0.1979 0.9202 0.6453 0.084 Uiso 1 1 calc R . .
H10R H -0.2188 0.9240 0.6874 0.084 Uiso 1 1 calc R . .
C201 C 0.7807(4) 0.1419(2) 0.82666(12) 0.092(2) Uani 1 1 d GU . .
H201 H 0.8103 0.1431 0.8508 0.110 Uiso 1 1 calc R . .
C202 C 0.6998(5) 0.1079(2) 0.81785(16) 0.101(2) Uani 1 1 d GU . .
H202 H 0.6741 0.0859 0.8360 0.122 Uiso 1 1 calc R . .
C203 C 0.6564(3) 0.1061(2) 0.78247(19) 0.111(2) Uani 1 1 d GU . .
H203 H 0.6011 0.0829 0.7765 0.133 Uiso 1 1 calc R . .
C204 C 0.6940(5) 0.1383(2) 0.75590(12) 0.103(2) Uani 1 1 d GU . .
H204 H 0.6643 0.1371 0.7317 0.123 Uiso 1 1 calc R . .
C205 C 0.7749(5) 0.1723(2) 0.76470(16) 0.102(2) Uani 1 1 d GU . .
H205 H 0.8005 0.1943 0.7465 0.123 Uiso 1 1 calc R . .
C206 C 0.8182(3) 0.17409(19) 0.80008(19) 0.097(2) Uani 1 1 d GU . .
H206 H 0.8735 0.1973 0.8061 0.117 Uiso 1 1 calc R . .
C301 C 0.6081(7) 0.9219(4) -0.2432(3) 0.0725(17) Uani 0.767(2) 1 d PDU B 1
H301 H 0.5768 0.9204 -0.2671 0.087 Uiso 0.767(2) 1 calc PR B 1
C302 C 0.6950(7) 0.8948(4) -0.2342(3) 0.0716(18) Uani 0.767(2) 1 d PDU B 1
H302 H 0.7263 0.8752 -0.2524 0.086 Uiso 0.767(2) 1 calc PR B 1
C303 C 0.7386(7) 0.8952(4) -0.1995(3) 0.0719(18) Uani 0.767(2) 1 d PDU B 1
H303 H 0.7983 0.8751 -0.1936 0.086 Uiso 0.767(2) 1 calc PR B 1
C304 C 0.6967(7) 0.9242(3) -0.1736(3) 0.0684(18) Uani 0.767(2) 1 d PDU B 1
H304 H 0.7270 0.9245 -0.1495 0.082 Uiso 0.767(2) 1 calc PR B 1
C305 C 0.6102(7) 0.9535(4) -0.1821(3) 0.0675(17) Uani 0.767(2) 1 d PDU B 1
H305 H 0.5819 0.9745 -0.1639 0.081 Uiso 0.767(2) 1 calc PR B 1
C306 C 0.5653(8) 0.9525(4) -0.2161(3) 0.0695(17) Uani 0.767(2) 1 d PDU B 1
H306 H 0.5050 0.9723 -0.2217 0.083 Uiso 0.767(2) 1 calc PR B 1
C311 C 0.653(2) 0.9210(11) -0.2155(7) 0.0700(16) Uani 0.233(2) 1 d PDU B 2
H311 H 0.6949 0.9023 -0.1978 0.084 Uiso 0.233(2) 1 calc PR B 2
C312 C 0.661(2) 0.9114(11) -0.2522(7) 0.070(2) Uani 0.233(2) 1 d PDU B 2
H312 H 0.7104 0.8872 -0.2600 0.084 Uiso 0.233(2) 1 calc PR B 2
C313 C 0.597(2) 0.9373(10) -0.2773(7) 0.069(2) Uani 0.233(2) 1 d PDU B 2
H313 H 0.6016 0.9305 -0.3025 0.082 Uiso 0.233(2) 1 calc PR B 2
C314 C 0.5284(19) 0.9722(10) -0.2664(7) 0.067(3) Uani 0.233(2) 1 d PDU B 2
H314 H 0.4881 0.9919 -0.2840 0.080 Uiso 0.233(2) 1 calc PR B 2
C315 C 0.516(2) 0.9798(11) -0.2302(7) 0.068(2) Uani 0.233(2) 1 d PDU B 2
H315 H 0.4601 1.0001 -0.2229 0.082 Uiso 0.233(2) 1 calc PR B 2
C316 C 0.582(2) 0.9584(13) -0.2048(8) 0.069(2) Uani 0.233(2) 1 d PDU B 2
H316 H 0.5814 0.9687 -0.1801 0.082 Uiso 0.233(2) 1 calc PR B 2
C401 C 0.7376(8) 0.6094(4) 0.8314(3) 0.124(3) Uani 1 1 d U . .
H401 H 0.7190 0.6159 0.8554 0.149 Uiso 1 1 calc R . .
C402 C 0.6648(9) 0.5943(4) 0.8066(3) 0.130(3) Uani 1 1 d U . .
H402 H 0.5969 0.5900 0.8132 0.156 Uiso 1 1 calc R . .
C403 C 0.6890(9) 0.5850(5) 0.7713(3) 0.146(3) Uani 1 1 d U . .
H403 H 0.6387 0.5757 0.7527 0.175 Uiso 1 1 calc R . .
C404 C 0.7948(9) 0.5900(5) 0.7641(4) 0.150(3) Uani 1 1 d U . .
H404 H 0.8149 0.5829 0.7403 0.180 Uiso 1 1 calc R . .
C405 C 0.8683(9) 0.6050(5) 0.7909(3) 0.144(3) Uani 1 1 d U . .
H405 H 0.9380 0.6074 0.7861 0.173 Uiso 1 1 calc R . .
C406 C 0.8361(9) 0.6160(4) 0.8244(3) 0.133(3) Uani 1 1 d U . .
H406 H 0.8835 0.6284 0.8431 0.160 Uiso 1 1 calc R . .

loop_
_atom_site_aniso_label
_atom_site_aniso_U_11
_atom_site_aniso_U_22
_atom_site_aniso_U_33
_atom_site_aniso_U_23
_atom_site_aniso_U_13
_atom_site_aniso_U_12
U1 0.02050(10) 0.02089(10) 0.02433(12) 0.00209(8) 0.00647(8) 0.00381(8)
U2 0.01539(9) 0.01750(9) 0.01780(10) -0.00197(8) 0.00157(8) 0.00081(7)
O1 0.0239(19) 0.040(2) 0.019(2) -0.0021(16) 0.0008(16) 0.0117(15)
O2 0.030(2) 0.024(2) 0.037(2) 0.0075(16) 0.0107(18) 0.0059(15)
O3 0.0220(19) 0.0225(19) 0.038(2) -0.0077(16) 0.0043(17) 0.0012(14)
O4 0.0178(17) 0.0228(18) 0.0181(19) -0.0072(14) -0.0007(15) -0.0031(13)
O5 0.0172(17) 0.0194(18) 0.025(2) 0.0002(14) 0.0015(15) -0.0041(13)
O6 0.0221(18) 0.0209(18) 0.021(2) -0.0043(14) -0.0006(16) -0.0009(13)
N1 0.023(2) 0.028(2) 0.022(2) -0.0019(17) 0.002(2) 0.0090(17)
N2 0.027(2) 0.016(2) 0.035(3) 0.0061(18) 0.010(2) 0.0057(17)
N3 0.018(2) 0.023(2) 0.026(3) 0.0019(17) 0.0052(19) 0.0037(16)
N4 0.015(2) 0.020(2) 0.017(2) -0.0024(16) 0.0009(18) 0.0002(15)
N5 0.018(2) 0.0158(19) 0.018(2) -0.0027(15) 0.0004(17) 0.0033(15)
N6 0.016(2) 0.022(2) 0.014(2) -0.0014(16) -0.0020(18) 0.0013(16)
O7 0.0197(17) 0.0229(18) 0.0190(19) -0.0040(14) -0.0008(15) 0.0062(13)
O8 0.0157(17) 0.0251(19) 0.0177(19) -0.0046(14) 0.0016(15) 0.0037(13)
C1 0.026(3) 0.037(3) 0.022(3) 0.004(2) -0.005(2) 0.017(2)
C2 0.023(3) 0.021(3) 0.018(4) -0.001(3) 0.002(3) 0.008(3)
C3 0.033(4) 0.016(3) 0.025(4) -0.002(2) 0.007(4) 0.002(3)
C2A 0.030(6) 0.023(5) 0.019(6) 0.000(5) 0.002(5) 0.011(5)
C3A 0.036(6) 0.015(5) 0.027(6) -0.004(5) 0.006(6) 0.002(6)
C4 0.030(3) 0.031(3) 0.034(4) 0.002(2) 0.008(3) 0.009(2)
C5 0.016(3) 0.035(3) 0.021(3) 0.000(2) 0.008(2) 0.006(2)
C6 0.024(3) 0.031(3) 0.028(3) -0.001(2) 0.003(3) 0.007(2)
C7 0.016(3) 0.039(3) 0.023(3) -0.002(2) 0.001(2) 0.004(2)
C8 0.025(3) 0.024(3) 0.015(3) 0.005(2) -0.001(2) 0.002(2)
C9 0.031(3) 0.022(3) 0.019(3) 0.009(2) 0.002(2) 0.005(2)
C10 0.039(3) 0.022(3) 0.018(3) 0.005(2) 0.002(3) 0.012(2)
C11 0.047(3) 0.027(3) 0.020(3) 0.000(2) 0.000(3) 0.007(3)
C12 0.042(3) 0.020(3) 0.024(3) 0.004(2) -0.002(3) 0.000(2)
C13 0.032(3) 0.024(3) 0.028(3) 0.005(2) 0.003(3) 0.002(2)
C14 0.040(3) 0.034(3) 0.023(3) -0.001(2) 0.005(3) 0.018(2)
C15 0.037(3) 0.032(3) 0.019(3) -0.001(2) 0.003(3) 0.005(2)
C16 0.037(3) 0.035(3) 0.032(3) 0.000(3) 0.003(3) -0.001(2)
C17 0.039(3) 0.053(4) 0.030(4) -0.002(3) 0.010(3) 0.007(3)
C18 0.049(4) 0.042(3) 0.021(3) 0.008(2) 0.001(3) -0.004(3)
C19 0.055(4) 0.043(4) 0.031(4) -0.006(3) 0.001(3) -0.014(3)
C20 0.027(3) 0.017(3) 0.021(4) 0.006(3) -0.015(3) -0.001(3)
C20A 0.027(6) 0.018(5) 0.025(6) 0.008(5) -0.014(5) -0.001(5)
C21 0.027(3) 0.027(3) 0.020(3) 0.003(2) 0.005(2) 0.003(2)
C22 0.025(3) 0.028(3) 0.029(3) 0.004(2) 0.004(3) 0.000(2)
C23 0.025(3) 0.036(3) 0.033(3) 0.011(2) 0.002(2) 0.003(2)
C24 0.026(3) 0.039(3) 0.042(3) 0.012(3) 0.002(3) 0.001(2)
C25 0.032(3) 0.038(3) 0.040(3) 0.011(2) 0.005(3) 0.000(2)
C26 0.029(3) 0.032(3) 0.035(3) 0.011(2) 0.006(3) 0.004(2)
C27 0.026(3) 0.034(3) 0.029(3) 0.010(2) 0.003(3) 0.007(2)
C28 0.035(2) 0.045(3) 0.043(3) 0.006(2) 0.003(2) 0.014(2)
C29 0.033(4) 0.046(4) 0.050(5) 0.012(4) 0.006(4) 0.010(3)
C30 0.072(5) 0.067(5) 0.075(5) -0.028(4) -0.026(5) 0.036(4)
C31 0.068(5) 0.077(5) 0.060(5) 0.028(4) 0.025(5) 0.041(4)
C32 0.036(4) 0.054(5) 0.071(6) 0.019(4) 0.009(4) -0.005(3)
C23A 0.030(4) 0.039(4) 0.040(4) 0.010(4) 0.003(4) 0.005(4)
C24A 0.030(4) 0.039(4) 0.042(5) 0.012(4) 0.006(4) 0.004(4)
C25A 0.030(3) 0.036(3) 0.039(4) 0.013(3) 0.006(3) 0.002(3)
C26A 0.030(3) 0.035(4) 0.039(4) 0.012(3) 0.005(4) 0.003(3)
C27A 0.037(4) 0.044(4) 0.045(4) 0.005(4) 0.000(4) 0.011(4)
C29A 0.050(7) 0.059(7) 0.049(8) 0.014(7) 0.006(7) 0.026(7)
C30A 0.031(6) 0.037(7) 0.035(7) 0.011(6) 0.002(6) 0.006(6)
C31A 0.035(7) 0.048(7) 0.048(8) 0.009(7) 0.004(7) 0.010(6)
C32A 0.030(8) 0.044(9) 0.051(9) 0.024(8) 0.008(8) -0.004(8)
C33 0.026(3) 0.027(3) 0.023(3) 0.000(2) 0.003(2) 0.002(2)
C34 0.020(3) 0.024(3) 0.033(3) -0.006(2) -0.002(2) 0.004(2)
C35 0.025(3) 0.023(3) 0.037(3) -0.011(2) 0.005(3) 0.002(2)
C36 0.029(3) 0.048(4) 0.074(5) -0.036(3) 0.015(3) -0.007(3)
C37 0.024(3) 0.065(5) 0.084(6) -0.052(4) 0.009(3) -0.009(3)
C38 0.023(3) 0.045(4) 0.058(4) -0.033(3) -0.004(3) 0.000(2)
C39 0.027(3) 0.022(3) 0.035(3) -0.009(2) 0.005(3) 0.005(2)
C40 0.045(3) 0.077(4) 0.087(4) -0.039(3) 0.013(3) -0.007(3)
C41 0.105(6) 0.034(4) 0.072(5) -0.001(3) 0.065(5) -0.023(4)
C42 0.038(4) 0.052(4) 0.040(4) 0.001(3) 0.002(3) -0.004(3)
C43 0.033(4) 0.062(5) 0.136(8) -0.039(5) -0.010(4) 0.014(3)
C44 0.114(8) 0.124(8) 0.091(7) 0.018(6) 0.029(6) 0.004(6)
C45 0.037(4) 0.076(5) 0.072(5) -0.042(4) 0.000(4) -0.007(3)
C46 0.014(2) 0.020(3) 0.023(3) 0.002(2) -0.001(2) 0.0026(18)
C47 0.017(3) 0.024(3) 0.020(3) -0.003(2) 0.001(2) 0.0028(19)
C48 0.025(3) 0.018(3) 0.022(3) -0.004(2) -0.002(2) 0.0073(19)
C49 0.021(3) 0.020(3) 0.026(3) -0.008(2) -0.005(2) 0.004(2)
C50 0.021(3) 0.024(3) 0.020(3) -0.007(2) 0.007(2) 0.002(2)
C51 0.015(2) 0.026(3) 0.023(3) -0.005(2) 0.003(2) 0.0008(19)
C52 0.013(2) 0.029(3) 0.020(3) -0.001(2) 0.004(2) -0.001(2)
C53 0.021(3) 0.018(3) 0.021(3) -0.001(2) 0.000(2) -0.0030(19)
C54 0.023(3) 0.020(3) 0.015(3) 0.0032(19) 0.000(2) -0.0013(19)
C55 0.028(3) 0.017(3) 0.017(3) -0.0019(19) 0.002(2) -0.001(2)
C56 0.040(3) 0.023(3) 0.019(3) -0.006(2) 0.002(2) -0.001(2)
C57 0.032(3) 0.024(3) 0.027(3) 0.001(2) -0.001(2) -0.009(2)
C58 0.022(3) 0.025(3) 0.026(3) 0.003(2) -0.001(2) -0.005(2)
C59 0.031(3) 0.024(3) 0.017(3) -0.008(2) 0.002(2) 0.004(2)
C60 0.028(3) 0.031(3) 0.023(3) -0.001(2) 0.007(2) 0.001(2)
C61 0.037(3) 0.043(4) 0.031(3) 0.000(3) 0.005(3) -0.005(3)
C62 0.032(3) 0.046(4) 0.024(3) -0.005(2) 0.010(3) 0.003(2)
C63 0.035(3) 0.025(3) 0.037(3) 0.001(2) 0.012(3) 0.001(2)
C64 0.047(4) 0.038(4) 0.039(4) -0.006(3) -0.008(3) -0.019(3)
C65 0.028(2) 0.011(2) 0.023(3) -0.0010(18) -0.009(2) 0.0047(18)
C66 0.019(2) 0.016(2) 0.017(3) -0.0021(19) 0.002(2) -0.0008(19)
C67 0.024(3) 0.019(3) 0.014(3) -0.0013(19) 0.005(2) -0.002(2)
C68 0.022(3) 0.024(3) 0.017(3) 0.002(2) 0.002(2) -0.001(2)
C69 0.017(2) 0.031(3) 0.020(3) -0.003(2) 0.004(2) -0.003(2)
C70 0.025(3) 0.024(3) 0.021(3) -0.004(2) 0.010(2) -0.005(2)
C71 0.026(3) 0.021(3) 0.020(3) -0.003(2) 0.005(2) 0.001(2)
C72 0.016(2) 0.026(3) 0.027(3) 0.003(2) -0.001(2) -0.0017(19)
C73 0.022(3) 0.034(3) 0.032(3) 0.001(2) 0.004(3) 0.008(2)
C74 0.057(4) 0.054(4) 0.058(5) -0.028(3) -0.014(4) 0.025(3)
C75 0.029(3) 0.032(3) 0.060(4) 0.012(3) 0.009(3) 0.002(2)
C76 0.063(4) 0.046(4) 0.055(4) 0.019(3) 0.036(4) 0.022(3)
C77 0.031(3) 0.026(3) 0.042(4) -0.007(2) 0.014(3) -0.007(2)
C78 0.020(3) 0.027(3) 0.013(3) -0.002(2) -0.001(2) 0.004(2)
C79 0.019(3) 0.021(3) 0.016(3) 0.0017(19) -0.006(2) 0.0012(19)
C80 0.024(3) 0.017(3) 0.014(3) -0.0012(19) 0.000(2) 0.0016(19)
C81 0.023(3) 0.021(3) 0.025(3) 0.001(2) -0.004(2) 0.000(2)
C82 0.027(3) 0.022(3) 0.028(3) 0.001(2) -0.007(3) -0.004(2)
C83 0.036(3) 0.020(3) 0.021(3) -0.002(2) -0.003(3) -0.001(2)
C84 0.028(3) 0.020(3) 0.021(3) 0.000(2) 0.002(2) 0.005(2)
C85 0.022(3) 0.027(3) 0.028(3) -0.006(2) -0.004(2) 0.000(2)
C86 0.023(3) 0.026(3) 0.022(3) 0.000(2) -0.006(2) -0.005(2)
C87 0.020(3) 0.036(3) 0.035(3) -0.001(2) -0.004(3) -0.005(2)
C88 0.024(3) 0.025(3) 0.032(3) 0.005(2) -0.004(2) -0.003(2)
C89 0.033(3) 0.032(3) 0.038(4) 0.000(2) -0.002(3) 0.000(2)
C90 0.041(3) 0.042(3) 0.021(3) -0.005(2) -0.003(3) -0.007(3)
K1 0.0308(6) 0.0276(6) 0.0277(7) 0.0042(5) 0.0003(5) 0.0020(5)
O9 0.051(3) 0.057(3) 0.024(2) -0.0056(19) -0.002(2) -0.008(2)
O10 0.066(3) 0.048(3) 0.032(3) -0.0070(19) 0.000(2) 0.030(2)
O11 0.041(2) 0.046(3) 0.046(3) -0.017(2) -0.006(2) 0.0088(18)
O12 0.071(3) 0.040(3) 0.055(3) 0.014(2) -0.010(2) -0.012(2)
O13 0.043(3) 0.058(3) 0.122(5) -0.001(3) -0.004(3) 0.007(2)
O14 0.080(3) 0.048(3) 0.073(3) 0.005(2) 0.048(3) 0.009(2)
N9 0.081(4) 0.059(4) 0.067(4) 0.022(3) -0.040(4) 0.005(3)
N10 0.077(4) 0.053(3) 0.023(3) 0.001(2) -0.001(3) 0.032(3)
C91 0.085(4) 0.089(4) 0.102(5) 0.009(4) -0.037(4) 0.005(4)
C92 0.064(4) 0.088(4) 0.118(5) 0.002(4) -0.016(4) 0.014(3)
C93 0.071(4) 0.092(4) 0.123(5) -0.003(4) 0.024(4) 0.009(4)
C94 0.067(6) 0.114(8) 0.144(9) 0.003(6) 0.078(6) -0.011(5)
C95 0.146(8) 0.054(5) 0.065(6) 0.010(4) 0.074(6) 0.013(5)
C96 0.179(10) 0.068(5) 0.024(4) 0.007(3) 0.023(5) 0.050(6)
C97 0.104(6) 0.049(4) 0.042(4) 0.001(3) -0.016(4) 0.039(4)
C98 0.082(5) 0.043(4) 0.057(5) -0.004(3) -0.016(4) 0.035(4)
C99 0.083(5) 0.067(5) 0.058(5) -0.035(4) 0.006(4) 0.036(4)
C100 0.085(5) 0.047(4) 0.040(4) -0.025(3) 0.007(4) 0.009(4)
C101 0.093(6) 0.081(6) 0.057(5) -0.021(4) -0.036(5) 0.005(5)
C102 0.104(4) 0.084(4) 0.062(4) 0.010(3) -0.024(4) 0.004(4)
C103 0.152(9) 0.068(6) 0.076(6) 0.028(5) -0.062(6) 0.007(5)
C104 0.159(9) 0.041(5) 0.058(5) 0.029(4) -0.022(6) -0.014(5)
C105 0.069(5) 0.039(4) 0.091(6) 0.008(4) 0.002(5) -0.019(3)
C106 0.041(4) 0.035(4) 0.097(6) -0.024(4) -0.007(4) 0.000(3)
C107 0.059(5) 0.073(5) 0.056(5) -0.030(4) -0.017(4) 0.026(4)
C108 0.086(6) 0.074(5) 0.043(4) -0.020(4) -0.040(4) 0.036(4)
C201 0.099(4) 0.090(4) 0.086(4) -0.019(3) 0.000(4) 0.054(3)
C202 0.105(5) 0.103(4) 0.098(4) -0.008(4) 0.012(4) 0.053(4)
C203 0.105(4) 0.111(5) 0.114(5) -0.018(4) -0.002(4) 0.056(4)
C204 0.109(5) 0.107(5) 0.091(4) -0.014(4) -0.001(4) 0.072(4)
C205 0.106(4) 0.105(4) 0.099(4) 0.000(4) 0.032(4) 0.066(4)
C206 0.091(4) 0.096(4) 0.106(4) -0.014(4) 0.013(4) 0.050(3)
C301 0.071(4) 0.068(3) 0.080(4) -0.020(3) 0.015(3) -0.011(3)
C302 0.069(4) 0.069(3) 0.079(4) -0.023(3) 0.019(3) -0.008(3)
C303 0.069(4) 0.068(4) 0.080(4) -0.020(3) 0.018(3) -0.007(3)
C304 0.067(4) 0.063(4) 0.078(4) -0.020(3) 0.019(3) -0.008(3)
C305 0.067(4) 0.061(3) 0.076(4) -0.021(3) 0.017(3) -0.007(3)
C306 0.068(4) 0.065(3) 0.078(4) -0.020(3) 0.017(3) -0.008(3)
C311 0.068(4) 0.065(3) 0.078(4) -0.020(3) 0.017(3) -0.008(3)
C312 0.068(4) 0.066(4) 0.078(4) -0.020(4) 0.018(4) -0.008(3)
C313 0.068(5) 0.064(4) 0.076(5) -0.018(4) 0.017(4) -0.011(4)
C314 0.065(5) 0.063(5) 0.074(5) -0.017(5) 0.016(5) -0.012(5)
C315 0.067(5) 0.063(4) 0.076(5) -0.019(4) 0.016(4) -0.007(4)
C316 0.068(4) 0.064(4) 0.077(4) -0.020(4) 0.017(4) -0.007(3)
C401 0.121(5) 0.135(5) 0.123(6) 0.031(4) 0.043(5) 0.040(5)
C402 0.123(5) 0.143(5) 0.130(6) 0.018(5) 0.050(5) 0.027(5)
C403 0.136(5) 0.168(5) 0.138(6) 0.011(5) 0.045(5) 0.018(5)
C404 0.141(6) 0.180(5) 0.136(6) 0.016(5) 0.053(5) 0.020(5)
C405 0.128(5) 0.170(5) 0.140(6) 0.030(5) 0.046(5) 0.024(5)
C406 0.124(5) 0.149(5) 0.130(6) 0.034(5) 0.037(5) 0.031(5)

loop_
_atom_type_symbol
_atom_type_description
_atom_type_scat_dispersion_real
_atom_type_scat_dispersion_imag
_atom_type_scat_source
C C 0.0033 0.0016 'International Tables Vol C Tables 4.2.6.8 and 6.1.1.4'
H H 0.0000 0.0000 'International Tables Vol C Tables 4.2.6.8 and 6.1.1.4'
N N 0.0061 0.0033 'International Tables Vol C Tables 4.2.6.8 and 6.1.1.4'
O O 0.0106 0.0060 'International Tables Vol C Tables 4.2.6.8 and 6.1.1.4'
K K 0.2009 0.2494 'International Tables Vol C Tables 4.2.6.8 and 6.1.1.4'
U U -9.6767 9.6646 'International Tables Vol C Tables 4.2.6.8 and 6.1.1.4'

loop_
_geom_angle_atom_site_label_1
_geom_angle_atom_site_label_2
_geom_angle_atom_site_label_3
_geom_angle
O8 U1 O7 72.30(11)
O8 U1 O2 159.85(11)
O7 U1 O2 88.15(11)
O8 U1 O1 94.26(12)
O7 U1 O1 86.40(11)
O2 U1 O1 79.34(12)
O8 U1 O3 101.93(12)
O7 U1 O3 85.54(11)
O2 U1 O3 80.78(12)
O1 U1 O3 158.76(12)
O8 U1 N3 71.86(11)
O7 U1 N3 129.86(11)
O2 U1 N3 126.68(11)
O1 U1 N3 129.99(11)
O3 U1 N3 69.05(11)
O8 U1 N2 128.44(11)
O7 U1 N2 159.14(11)
O2 U1 N2 71.35(11)
O1 U1 N2 93.30(12)
O3 U1 N2 87.37(12)
N3 U1 N2 64.57(11)
O8 U1 N1 74.85(11)
O7 U1 N1 135.75(11)
O2 U1 N1 118.85(12)
O1 U1 N1 67.28(11)
O3 U1 N1 130.18(11)
N3 U1 N1 62.73(11)
N2 U1 N1 61.66(11)
O8 U1 U2 36.81(8)
O7 U1 U2 35.49(8)
O2 U1 U2 123.44(8)
O1 U1 U2 89.89(8)
O3 U1 U2 94.85(8)
N3 U1 U2 102.58(8)
N2 U1 U2 165.21(8)
N1 U1 U2 106.70(8)
O7 U2 O8 72.09(11)
O7 U2 O5 157.94(11)
O8 U2 O5 86.74(11)
O7 U2 O4 94.46(11)
O8 U2 O4 88.24(11)
O5 U2 O4 78.38(11)
O7 U2 O6 102.29(11)
O8 U2 O6 84.09(11)
O5 U2 O6 81.03(11)
O4 U2 O6 158.39(11)
O7 U2 N6 72.82(11)
O8 U2 N6 129.53(11)
O5 U2 N6 127.67(10)
O4 U2 N6 129.59(10)
O6 U2 N6 69.35(10)
O7 U2 N5 129.49(11)
O8 U2 N5 158.02(11)
O5 U2 N5 72.18(11)
O4 U2 N5 93.39(10)
O6 U2 N5 86.48(10)
N6 U2 N5 64.09(11)
O7 U2 N4 75.22(11)
O8 U2 N4 137.01(10)
O5 U2 N4 119.48(11)
O4 U2 N4 67.17(10)
O6 U2 N4 130.23(10)
N6 U2 N4 62.43(10)
N5 U2 N4 62.44(10)
O7 U2 U1 36.52(8)
O8 U2 U1 35.58(8)
O5 U2 U1 122.13(8)
O4 U2 U1 92.07(8)
O6 U2 U1 93.34(7)
N6 U2 U1 102.29(8)
N5 U2 U1 165.50(7)
N4 U2 U1 107.76(7)
C9 O1 U1 150.7(3)
C22 O2 U1 141.8(3)
C35 O3 U1 148.1(3)
C54 O4 U2 150.8(3)
C67 O5 U2 134.2(3)
C80 O6 U2 147.2(3)
C1 N1 C6 109.7(4)
C1 N1 C7 113.5(4)
C6 N1 C7 107.8(4)
C1 N1 U1 106.9(3)
C6 N1 U1 114.2(3)
C7 N1 U1 104.7(2)
C2A N2 C3 149.8(11)
C2A N2 C20 66.3(11)
C3 N2 C20 113.0(4)
C3 N2 C2 111.9(4)
C20 N2 C2 102.1(4)
C2A N2 C3A 124.7(14)
C20 N2 C3A 129.3(8)
C2 N2 C3A 82.1(9)
C2A N2 C20A 118.6(13)
C3 N2 C20A 64.2(8)
C20 N2 C20A 52.9(8)
C2 N2 C20A 139.4(7)
C3A N2 C20A 91.5(11)
C2A N2 U1 105.8(10)
C3 N2 U1 101.8(3)
C20 N2 U1 113.4(3)
C2 N2 U1 115.1(3)
C3A N2 U1 109.6(8)
C20A N2 U1 104.9(7)
C5 N3 C4 114.2(4)
C5 N3 C33 102.9(4)
C4 N3 C33 112.4(4)
C5 N3 U1 107.8(3)
C4 N3 U1 113.3(3)
C33 N3 U1 105.3(3)
C46 N4 C51 110.5(3)
C46 N4 C52 112.7(3)
C51 N4 C52 108.3(3)
C46 N4 U2 105.3(2)
C51 N4 U2 114.7(3)
C52 N4 U2 105.4(2)
C65 N5 C48 110.2(3)
C65 N5 C47 105.5(3)
C48 N5 C47 111.3(3)
C65 N5 U2 111.8(2)
C48 N5 U2 102.3(2)
C47 N5 U2 115.8(2)
C50 N6 C49 113.0(3)
C50 N6 C78 103.4(3)
C49 N6 C78 113.4(3)
C50 N6 U2 107.7(2)
C49 N6 U2 114.1(3)
C78 N6 U2 104.4(2)
U2 O7 U1 107.99(13)
U1 O8 U2 107.61(12)
C2 C1 N1 112.5(4)
N1 C1 C2A 113.5(7)
C2 C1 H1A 109.1
N1 C1 H1A 109.1
C2A C1 H1A 75.1
C2 C1 H1B 109.1
N1 C1 H1B 109.1
C2A C1 H1B 133.5
H1A C1 H1B 107.8
C1 C2 N2 113.5(4)
C1 C2 H2A 108.9
N2 C2 H2A 108.9
C1 C2 H2B 108.9
N2 C2 H2B 108.9
H2A C2 H2B 107.7
N2 C3 C4 116.8(5)
N2 C3 H3A 108.1
C4 C3 H3A 108.1
N2 C3 H3B 108.1
C4 C3 H3B 108.1
H3A C3 H3B 107.3
N2 C2A C1 112.1(15)
N2 C2A H2A1 109.2
C1 C2A H2A1 109.2
N2 C2A H2A2 109.2
C1 C2A H2A2 109.2
H2A1 C2A H2A2 107.9
C4 C3A N2 122.2(14)
C4 C3A H3A1 106.8
N2 C3A H3A1 106.8
C4 C3A H3A2 106.8
N2 C3A H3A2 106.8
H3A1 C3A H3A2 106.6
C3A C4 N3 120.7(9)
N3 C4 C3 114.5(4)
C3A C4 H4A 125.9
N3 C4 H4A 108.6
C3 C4 H4A 108.6
C3A C4 H4B 77.6
N3 C4 H4B 108.6
C3 C4 H4B 108.6
H4A C4 H4B 107.6
N3 C5 C6 114.7(4)
N3 C5 H5A 108.6
C6 C5 H5A 108.6
N3 C5 H5B 108.6
C6 C5 H5B 108.6
H5A C5 H5B 107.6
N1 C6 C5 112.6(4)
N1 C6 H6A 109.1
C5 C6 H6A 109.1
N1 C6 H6B 109.1
C5 C6 H6B 109.1
H6A C6 H6B 107.8
N1 C7 C8 115.8(4)
N1 C7 H7A 108.3
C8 C7 H7A 108.3
N1 C7 H7B 108.3
C8 C7 H7B 108.3
H7A C7 H7B 107.4
C13 C8 C9 121.0(5)
C13 C8 C7 119.5(4)
C9 C8 C7 119.4(4)
O1 C9 C8 120.6(4)
O1 C9 C10 121.8(4)
C8 C9 C10 117.6(5)
C11 C10 C9 118.7(5)
C11 C10 C14 118.8(4)
C9 C10 C14 122.5(5)
C12 C11 C10 123.6(5)
C12 C11 H11A 118.2
C10 C11 H11A 118.2
C11 C12 C13 116.8(5)
C11 C12 C19 121.8(5)
C13 C12 C19 121.4(5)
C8 C13 C12 122.1(5)
C8 C13 H13A 118.9
C12 C13 H13A 118.9
C10 C14 C15 115.4(4)
C10 C14 H14A 108.4
C15 C14 H14A 108.4
C10 C14 H14B 108.4
C15 C14 H14B 108.4
H14A C14 H14B 107.5
C16 C15 C18 109.2(4)
C16 C15 C17 110.9(4)
C18 C15 C17 107.8(4)
C16 C15 C14 109.4(4)
C18 C15 C14 111.0(4)
C17 C15 C14 108.6(4)
C15 C16 H16A 109.5
C15 C16 H16B 109.5
H16A C16 H16B 109.5
C15 C16 H16C 109.5
H16A C16 H16C 109.5
H16B C16 H16C 109.5
C15 C17 H17A 109.5
C15 C17 H17B 109.5
H17A C17 H17B 109.5
C15 C17 H17C 109.5
H17A C17 H17C 109.5
H17B C17 H17C 109.5
C15 C18 H18A 109.5
C15 C18 H18B 109.5
H18A C18 H18B 109.5
C15 C18 H18C 109.5
H18A C18 H18C 109.5
H18B C18 H18C 109.5
C12 C19 H19A 109.5
C12 C19 H19B 109.5
H19A C19 H19B 109.5
C12 C19 H19C 109.5
H19A C19 H19C 109.5
H19B C19 H19C 109.5
N2 C20 C21 117.1(4)
N2 C20 H20A 108.0
C21 C20 H20A 108.0
N2 C20 H20B 108.0
C21 C20 H20B 108.0
H20A C20 H20B 107.3
C21 C20A N2 110.5(12)
C21 C20A H20C 109.5
N2 C20A H20C 109.5
C21 C20A H20D 109.5
N2 C20A H20D 109.5
H20C C20A H20D 108.1
C26 C21 C22 121.2(5)
C26 C21 C20A 102.0(9)
C22 C21 C20A 116.5(9)
C22 C21 C26A 115.4(12)
C20A C21 C26A 118.6(13)
C26 C21 C20 119.6(5)
C22 C21 C20 118.6(4)
C20A C21 C20 55.9(8)
C26A C21 C20 118.8(12)
O2 C22 C21 121.0(4)
O2 C22 C23 119.1(5)
C21 C22 C23 119.1(5)
O2 C22 C23A 107.8(9)
C21 C22 C23A 113.7(9)
C23 C22 C23A 53.1(9)
C24 C23 C22 117.7(6)
C24 C23 C27 122.0(6)
C22 C23 C27 120.2(6)
C25 C24 C23 123.0(7)
C25 C24 H24A 118.5
C23 C24 H24A 118.5
C24 C25 C26 118.1(7)
C24 C25 C32 121.7(7)
C26 C25 C32 120.1(6)
C21 C26 C25 120.5(7)
C21 C26 H26A 119.8
C25 C26 H26A 119.8
C28 C27 C23 121.2(6)
C28 C27 H27A 107.0
C23 C27 H27A 107.0
C28 C27 H27B 107.0
C23 C27 H27B 107.0
H27A C27 H27B 106.8
C31A C28 C27 145.2(12)
C29 C28 C27 110.9(6)
C31A C28 C27A 113.3(15)
C29 C28 C27A 147.4(11)
C27 C28 C27A 85.2(10)
C31A C28 C30 77.5(11)
C29 C28 C30 110.0(6)
C27 C28 C30 109.3(5)
C31A C28 C31 99.5(11)
C29 C28 C31 107.9(5)
C27 C28 C31 109.3(6)
C27A C28 C31 91.9(11)
C30 C28 C31 109.3(7)
C31A C28 C29A 109.3(14)
C29 C28 C29A 95.1(10)
C27 C28 C29A 86.7(11)
C27A C28 C29A 114.6(14)
C30 C28 C29A 141.6(12)
C31A C28 C30A 106.1(14)
C29 C28 C30A 74.0(8)
C27A C28 C30A 109.9(13)
C30 C28 C30A 111.5(9)
C31 C28 C30A 135.4(10)
C29A C28 C30A 102.9(14)
C28 C29 H29A 109.5
C28 C29 H29B 109.5
C28 C29 H29C 109.5
C28 C30 H30A 109.5
C28 C30 H30B 109.5
C28 C30 H30C 109.5
C28 C31 H31A 109.5
C28 C31 H31B 109.5
C28 C31 H31C 109.5
C24A C23A C27A 117(2)
C24A C23A C22 117.4(18)
C27A C23A C22 125.5(18)
C23A C24A C25A 123(2)
C23A C24A H24B 118.6
C25A C24A H24B 118.6
C26A C25A C24A 113(2)
C26A C25A C32A 124(2)
C24A C25A C32A 123(2)
C25A C26A C21 130(2)
C25A C26A H26B 115.0
C21 C26A H26B 115.0
C23A C27A C28 116.1(19)
C23A C27A H27C 108.3
C28 C27A H27C 108.3
C23A C27A H27D 108.3
C28 C27A H27D 108.3
H27C C27A H27D 107.4
C28 C29A H29D 109.5
C28 C29A H29E 109.5
H29D C29A H29E 109.5
C28 C29A H29F 109.5
H29D C29A H29F 109.5
H29E C29A H29F 109.5
C28 C30A H30D 109.5
C28 C30A H30E 109.5
H30D C30A H30E 109.5
C28 C30A H30F 109.5
H30D C30A H30F 109.5
H30E C30A H30F 109.5
C28 C31A H31D 109.5
C28 C31A H31E 109.5
H31D C31A H31E 109.5
C28 C31A H31F 109.5
H31D C31A H31F 109.5
H31E C31A H31F 109.5
C25A C32A H32D 109.5
C25A C32A H32E 109.5
H32D C32A H32E 109.5
C25A C32A H32F 109.5
H32D C32A H32F 109.5
H32E C32A H32F 109.5
C34 C33 N3 117.1(4)
C34 C33 H33A 108.0
N3 C33 H33A 108.0
C34 C33 H33B 108.0
N3 C33 H33B 108.0
H33A C33 H33B 107.3
C39 C34 C35 121.9(4)
C39 C34 C33 117.8(4)
C35 C34 C33 120.1(4)
O3 C35 C34 119.5(4)
O3 C35 C36 122.9(5)
C34 C35 C36 117.6(5)
C37 C36 C35 118.5(5)
C37 C36 C40 123.1(5)
C35 C36 C40 118.3(5)
C36 C37 C38 124.5(5)
C36 C37 H37A 117.8
C38 C37 H37A 117.8
C37 C38 C39 116.7(5)
C37 C38 C45 122.5(5)
C39 C38 C45 120.7(5)
C34 C39 C38 120.7(5)
C34 C39 H39A 119.6
C38 C39 H39A 119.6
C41 C40 C36 125.4(6)
C41 C40 H40A 106.0
C36 C40 H40A 106.0
C41 C40 H40B 106.0
C36 C40 H40B 106.0
H40A C40 H40B 106.3
C40 C41 C43 127.7(7)
C40 C41 C42 114.7(6)
C43 C41 C42 112.7(5)
C40 C41 C44 99.6(6)
C43 C41 C44 96.9(6)
C42 C41 C44 95.4(6)
C41 C42 H42A 109.5
C41 C42 H42B 109.5
H42A C42 H42B 109.5
C41 C42 H42C 109.5
H42A C42 H42C 109.5
H42B C42 H42C 109.5
C41 C43 H43A 109.5
C41 C43 H43B 109.5
H43A C43 H43B 109.5
C41 C43 H43C 109.5
H43A C43 H43C 109.5
H43B C43 H43C 109.5
C41 C44 H44A 109.5
C41 C44 H44B 109.5
H44A C44 H44B 109.5
C41 C44 H44C 109.5
H44A C44 H44C 109.5
H44B C44 H44C 109.5
C38 C45 H45A 109.5
C38 C45 H45B 109.5
H45A C45 H45B 109.5
C38 C45 H45C 109.5
H45A C45 H45C 109.5
H45B C45 H45C 109.5
N4 C46 C47 111.6(4)
N4 C46 H46A 109.3
C47 C46 H46A 109.3
N4 C46 H46B 109.3
C47 C46 H46B 109.3
H46A C46 H46B 108.0
N5 C47 C46 113.7(3)
N5 C47 H47A 108.8
C46 C47 H47A 108.8
N5 C47 H47B 108.8
C46 C47 H47B 108.8
H47A C47 H47B 107.7
N5 C48 C49 113.5(4)
N5 C48 H48A 108.9
C49 C48 H48A 108.9
N5 C48 H48B 108.9
C49 C48 H48B 108.9
H48A C48 H48B 107.7
N6 C49 C48 115.1(4)
N6 C49 H49A 108.5
C48 C49 H49A 108.5
N6 C49 H49B 108.5
C48 C49 H49B 108.5
H49A C49 H49B 107.5
N6 C50 C51 113.8(4)
N6 C50 H50A 108.8
C51 C50 H50A 108.8
N6 C50 H50B 108.8
C51 C50 H50B 108.8
H50A C50 H50B 107.7
N4 C51 C50 112.5(4)
N4 C51 H51A 109.1
C50 C51 H51A 109.1
N4 C51 H51B 109.1
C50 C51 H51B 109.1
H51A C51 H51B 107.8
N4 C52 C53 116.7(4)
N4 C52 H52A 108.1
C53 C52 H52A 108.1
N4 C52 H52B 108.1
C53 C52 H52B 108.1
H52A C52 H52B 107.3
C58 C53 C54 121.0(4)
C58 C53 C52 118.2(4)
C54 C53 C52 120.8(4)
O4 C54 C53 120.3(4)
O4 C54 C55 121.8(4)
C53 C54 C55 117.8(4)
C56 C55 C54 119.1(4)
C56 C55 C59 118.8(4)
C54 C55 C59 122.1(4)
C55 C56 C57 123.0(4)
C55 C56 H56A 118.5
C57 C56 H56A 118.5
C58 C57 C56 117.2(4)
C58 C57 C64 122.2(5)
C56 C57 C64 120.6(5)
C57 C58 C53 121.6(4)
C57 C58 H58A 119.2
C53 C58 H58A 119.2
C55 C59 C60 115.3(4)
C55 C59 H59A 108.5
C60 C59 H59A 108.5
C55 C59 H59B 108.5
C60 C59 H59B 108.5
H59A C59 H59B 107.5
C61 C60 C63 108.9(4)
C61 C60 C62 108.0(4)
C63 C60 C62 109.3(4)
C61 C60 C59 112.8(4)
C63 C60 C59 109.5(4)
C62 C60 C59 108.3(4)
C60 C61 H61A 109.5
C60 C61 H61B 109.5
H61A C61 H61B 109.5
C60 C61 H61C 109.5
H61A C61 H61C 109.5
H61B C61 H61C 109.5
C60 C62 H62A 109.5
C60 C62 H62B 109.5
H62A C62 H62B 109.5
C60 C62 H62C 109.5
H62A C62 H62C 109.5
H62B C62 H62C 109.5
C60 C63 H63A 109.5
C60 C63 H63B 109.5
H63A C63 H63B 109.5
C60 C63 H63C 109.5
H63A C63 H63C 109.5
H63B C63 H63C 109.5
C57 C64 H64A 109.5
C57 C64 H64B 109.5
H64A C64 H64B 109.5
C57 C64 H64C 109.5
H64A C64 H64C 109.5
H64B C64 H64C 109.5
N5 C65 C66 118.6(4)
N5 C65 H65A 107.7
C66 C65 H65A 107.7
N5 C65 H65B 107.7
C66 C65 H65B 107.7
H65A C65 H65B 107.1
C71 C66 C67 119.1(4)
C71 C66 C65 120.9(4)
C67 C66 C65 119.9(4)
O5 C67 C68 121.3(4)
O5 C67 C66 118.2(4)
C68 C67 C66 120.5(4)
C67 C68 C69 117.7(4)
C67 C68 C72 120.7(4)
C69 C68 C72 121.5(4)
C70 C69 C68 123.0(4)
C70 C69 H69A 118.5
C68 C69 H69A 118.5
C71 C70 C69 117.7(4)
C71 C70 C77 121.1(4)
C69 C70 C77 121.2(4)
C70 C71 C66 122.0(4)
C70 C71 H71A 119.0
C66 C71 H71A 119.0
C68 C72 C73 118.6(4)
C68 C72 H72A 107.7
C73 C72 H72A 107.7
C68 C72 H72B 107.7
C73 C72 H72B 107.7
H72A C72 H72B 107.1
C74 C73 C75 110.5(5)
C74 C73 C76 109.9(5)
C75 C73 C76 108.5(4)
C74 C73 C72 110.0(4)
C75 C73 C72 107.7(4)
C76 C73 C72 110.2(4)
C73 C74 H74A 109.5
C73 C74 H74B 109.5
H74A C74 H74B 109.5
C73 C74 H74C 109.5
H74A C74 H74C 109.5
H74B C74 H74C 109.5
C73 C75 H75A 109.5
C73 C75 H75B 109.5
H75A C75 H75B 109.5
C73 C75 H75C 109.5
H75A C75 H75C 109.5
H75B C75 H75C 109.5
C73 C76 H76A 109.5
C73 C76 H76B 109.5
H76A C76 H76B 109.5
C73 C76 H76C 109.5
H76A C76 H76C 109.5
H76B C76 H76C 109.5
C70 C77 H77A 109.5
C70 C77 H77B 109.5
H77A C77 H77B 109.5
C70 C77 H77C 109.5
H77A C77 H77C 109.5
H77B C77 H77C 109.5
C79 C78 N6 115.9(4)
C79 C78 H78A 108.3
N6 C78 H78A 108.3
C79 C78 H78B 108.3
N6 C78 H78B 108.3
H78A C78 H78B 107.4
C84 C79 C80 120.9(4)
C84 C79 C78 118.9(4)
C80 C79 C78 119.9(4)
O6 C80 C79 119.3(4)
O6 C80 C81 122.2(4)
C79 C80 C81 118.5(4)
C82 C81 C80 117.7(4)
C82 C81 C85 124.6(4)
C80 C81 C85 117.7(4)
C81 C82 C83 124.3(4)
C81 C82 H82A 117.9
C83 C82 H82A 117.9
C84 C83 C82 116.7(4)
C84 C83 C90 120.8(5)
C82 C83 C90 122.5(4)
C83 C84 C79 121.9(5)
C83 C84 H84A 119.0
C79 C84 H84A 119.0
C81 C85 C86 121.6(4)
C81 C85 H85A 106.9
C86 C85 H85A 106.9
C81 C85 H85B 106.9
C86 C85 H85B 106.9
H85A C85 H85B 106.7
C89 C86 C87 106.9(4)
C89 C86 C88 111.4(4)
C87 C86 C88 106.2(4)
C89 C86 C85 111.5(4)
C87 C86 C85 107.8(4)
C88 C86 C85 112.7(4)
C86 C87 H87A 109.5
C86 C87 H87B 109.5
H87A C87 H87B 109.5
C86 C87 H87C 109.5
H87A C87 H87C 109.5
H87B C87 H87C 109.5
C86 C88 H88A 109.5
C86 C88 H88B 109.5
H88A C88 H88B 109.5
C86 C88 H88C 109.5
H88A C88 H88C 109.5
H88B C88 H88C 109.5
C86 C89 H89A 109.5
C86 C89 H89B 109.5
H89A C89 H89B 109.5
C86 C89 H89C 109.5
H89A C89 H89C 109.5
H89B C89 H89C 109.5
C83 C90 H90A 109.5
C83 C90 H90B 109.5
H90A C90 H90B 109.5
C83 C90 H90C 109.5
H90A C90 H90C 109.5
H90B C90 H90C 109.5
O14 K1 O11 94.90(14)
O14 K1 O10 99.59(12)
O11 K1 O10 100.51(12)
O14 K1 O9 137.33(13)
O11 K1 O9 123.31(12)
O10 K1 O9 58.63(11)
O14 K1 O12 116.39(13)
O11 K1 O12 58.97(12)
O10 K1 O12 138.74(13)
O9 K1 O12 100.63(12)
O14 K1 O13 59.39(16)
O11 K1 O13 131.78(13)
O10 K1 O13 122.21(13)
O9 K1 O13 99.20(14)
O12 K1 O13 94.48(13)
O14 K1 N10 61.31(15)
O11 K1 N10 61.13(14)
O10 K1 N10 60.36(12)
O9 K1 N10 118.35(12)
O12 K1 N10 119.52(14)
O13 K1 N10 119.98(16)
O14 K1 N9 119.94(17)
O11 K1 N9 118.70(14)
O10 K1 N9 118.65(15)
O9 K1 N9 60.55(15)
O12 K1 N9 60.52(14)
O13 K1 N9 61.19(17)
N10 K1 N9 178.70(17)
C101 O9 C100 110.5(4)
C101 O9 K1 115.8(4)
C100 O9 K1 116.0(3)
C99 O10 C98 110.6(5)
C99 O10 K1 116.0(3)
C98 O10 K1 116.7(3)
C107 O11 C106 110.7(4)
C107 O11 K1 117.8(4)
C106 O11 K1 113.8(3)
C104 O12 C105 112.1(5)
C104 O12 K1 113.9(3)
C105 O12 K1 116.1(3)
C93 O13 C92 112.7(6)
C93 O13 K1 111.8(4)
C92 O13 K1 114.2(4)
C95 O14 C94 110.2(6)
C95 O14 K1 117.7(4)
C94 O14 K1 118.4(5)
C103 N9 C102 112.0(7)
C103 N9 C91 107.0(6)
C102 N9 C91 110.9(6)
C103 N9 K1 110.1(4)
C102 N9 K1 108.3(4)
C91 N9 K1 108.5(5)
C97 N10 C96 109.3(5)
C97 N10 C108 112.1(5)
C96 N10 C108 109.0(6)
C97 N10 K1 109.8(3)
C96 N10 K1 108.8(4)
C108 N10 K1 107.8(4)
C92 C91 N9 113.8(7)
C92 C91 H91A 108.8
N9 C91 H91A 108.8
C92 C91 H91B 108.8
N9 C91 H91B 108.8
H91A C91 H91B 107.7
O13 C92 C91 110.7(7)
O13 C92 H92A 109.5
C91 C92 H92A 109.5
O13 C92 H92B 109.5
C91 C92 H92B 109.5
H92A C92 H92B 108.1
O13 C93 C94 111.5(7)
O13 C93 H93A 109.3
C94 C93 H93A 109.3
O13 C93 H93B 109.3
C94 C93 H93B 109.3
H93A C93 H93B 108.0
C93 C94 O14 108.6(6)
C93 C94 H94A 110.0
O14 C94 H94A 110.0
C93 C94 H94B 110.0
O14 C94 H94B 110.0
H94A C94 H94B 108.3
O14 C95 C96 107.2(6)
O14 C95 H95A 110.3
C96 C95 H95A 110.3
O14 C95 H95B 110.3
C96 C95 H95B 110.3
H95A C95 H95B 108.5
N10 C96 C95 113.6(6)
N10 C96 H96A 108.8
C95 C96 H96A 108.8
N10 C96 H96B 108.8
C95 C96 H96B 108.8
H96A C96 H96B 107.7
N10 C97 C98 113.3(5)
N10 C97 H97A 108.9
C98 C97 H97A 108.9
N10 C97 H97B 108.9
C98 C97 H97B 108.9
H97A C97 H97B 107.7
O10 C98 C97 107.7(5)
O10 C98 H98A 110.2
C97 C98 H98A 110.2
O10 C98 H98B 110.2
C97 C98 H98B 110.2
H98A C98 H98B 108.5
O10 C99 C100 107.5(5)
O10 C99 H99A 110.2
C100 C99 H99A 110.2
O10 C99 H99B 110.2
C100 C99 H99B 110.2
H99A C99 H99B 108.5
O9 C100 C99 107.9(5)
O9 C100 H10A 110.1
C99 C100 H10A 110.1
O9 C100 H10B 110.1
C99 C100 H10B 110.1
H10A C100 H10B 108.4
O9 C101 C102 109.0(6)
O9 C101 H10C 109.9
C102 C101 H10C 109.9
O9 C101 H10D 109.9
C102 C101 H10D 109.9
H10C C101 H10D 108.3
N9 C102 C101 114.8(6)
N9 C102 H10E 108.6
C101 C102 H10E 108.6
N9 C102 H10F 108.6
C101 C102 H10F 108.6
H10E C102 H10F 107.5
N9 C103 C104 112.6(6)
N9 C103 H10G 109.1
C104 C103 H10G 109.1
N9 C103 H10H 109.1
C104 C103 H10H 109.1
H10G C103 H10H 107.8
O12 C104 C103 108.6(7)
O12 C104 H10I 110.0
C103 C104 H10I 110.0
O12 C104 H10J 110.0
C103 C104 H10J 110.0
H10I C104 H10J 108.4
O12 C105 C106 108.7(5)
O12 C105 H10K 109.9
C106 C105 H10K 109.9
O12 C105 H10L 109.9
C106 C105 H10L 109.9
H10K C105 H10L 108.3
O11 C106 C105 108.2(5)
O11 C106 H10M 110.1
C105 C106 H10M 110.1
O11 C106 H10N 110.1
C105 C106 H10N 110.1
H10M C106 H10N 108.4
O11 C107 C108 108.7(5)
O11 C107 H10O 110.0
C108 C107 H10O 110.0
O11 C107 H10P 110.0
C108 C107 H10P 110.0
H10O C107 H10P 108.3
N10 C108 C107 115.3(5)
N10 C108 H10Q 108.4
C107 C108 H10Q 108.4
N10 C108 H10R 108.4
C107 C108 H10R 108.4
H10Q C108 H10R 107.5
C202 C201 C206 120.0
C202 C201 H201 120.0
C206 C201 H201 120.0
C201 C202 C203 120.0
C201 C202 H202 120.0
C203 C202 H202 120.0
C204 C203 C202 120.0
C204 C203 H203 120.0
C202 C203 H203 120.0
C205 C204 C203 120.0
C205 C204 H204 120.0
C203 C204 H204 120.0
C206 C205 C204 120.0
C206 C205 H205 120.0
C204 C205 H205 120.0
C205 C206 C201 120.0
C205 C206 H206 120.0
C201 C206 H206 120.0
C302 C301 C306 118.3(10)
C302 C301 H301 120.8
C306 C301 H301 120.8
C301 C302 C303 121.3(9)
C301 C302 H302 119.4
C303 C302 H302 119.4
C304 C303 C302 120.0(10)
C304 C303 H303 120.0
C302 C303 H303 120.0
C303 C304 C305 120.2(10)
C303 C304 H304 119.9
C305 C304 H304 119.9
C306 C305 C304 120.3(9)
C306 C305 H305 119.9
C304 C305 H305 119.9
C305 C306 C301 119.9(10)
C305 C306 H306 120.1
C301 C306 H306 120.1
C312 C311 C316 119(2)
C312 C311 H311 120.4
C316 C311 H311 120.4
C313 C312 C311 119(2)
C313 C312 H312 120.3
C311 C312 H312 120.3
C314 C313 C312 120(2)
C314 C313 H313 119.8
C312 C313 H313 119.8
C313 C314 C315 121(2)
C313 C314 H314 119.7
C315 C314 H314 119.7
C316 C315 C314 120(2)
C316 C315 H315 119.9
C314 C315 H315 119.9
C315 C316 C311 119(2)
C315 C316 H316 120.4
C311 C316 H316 120.4
C402 C401 C406 124.0(12)
C402 C401 H401 118.0
C406 C401 H401 118.0
C401 C402 C403 119.6(12)
C401 C402 H402 120.2
C403 C402 H402 120.2
C402 C403 C404 116.4(13)
C402 C403 H403 121.8
C404 C403 H403 121.8
C405 C404 C403 122.0(12)
C405 C404 H404 119.0
C403 C404 H404 119.0
C406 C405 C404 117.2(12)
C406 C405 H405 121.4
C404 C405 H405 121.4
C401 C406 C405 120.7(13)
C401 C406 H406 119.7
C405 C406 H406 119.7

loop_
_geom_bond_atom_site_label_1
_geom_bond_atom_site_label_2
_geom_bond_distance
U1 O8 2.115(3)
U1 O7 2.168(3)
U1 O2 2.204(3)
U1 O1 2.256(3)
U1 O3 2.281(3)
U1 N3 2.750(4)
U1 N2 2.818(4)
U1 N1 2.862(4)
U1 U2 3.4653(5)
U2 O7 2.115(3)
U2 O8 2.179(3)
U2 O5 2.222(3)
U2 O4 2.248(3)
U2 O6 2.304(3)
U2 N6 2.756(4)
U2 N5 2.811(3)
U2 N4 2.866(4)
O1 C9 1.324(5)
O2 C22 1.305(5)
O3 C35 1.332(6)
O4 C54 1.328(5)
O5 C67 1.326(5)
O6 C80 1.334(5)
N1 C1 1.472(6)
N1 C6 1.492(6)
N1 C7 1.501(6)
N2 C2A 1.15(2)
N2 C3 1.414(7)
N2 C20 1.473(7)
N2 C2 1.543(7)
N2 C3A 1.61(2)
N2 C20A 1.677(19)
N3 C5 1.467(5)
N3 C4 1.481(6)
N3 C33 1.504(6)
N4 C46 1.477(5)
N4 C51 1.480(5)
N4 C52 1.506(5)
N5 C65 1.479(6)
N5 C48 1.487(5)
N5 C47 1.489(5)
N6 C50 1.475(5)
N6 C49 1.486(5)
N6 C78 1.505(5)
C1 C2 1.433(7)
C1 C2A 1.82(2)
C1 H1A 0.9900
C1 H1B 0.9900
C2 H2A 0.9900
C2 H2B 0.9900
C3 C4 1.562(8)
C3 H3A 0.9900
C3 H3B 0.9900
C2A H2A1 0.9900
C2A H2A2 0.9900
C3A C4 1.28(2)
C3A H3A1 0.9900
C3A H3A2 0.9900
C4 H4A 0.9900
C4 H4B 0.9900
C5 C6 1.500(7)
C5 H5A 0.9900
C5 H5B 0.9900
C6 H6A 0.9900
C6 H6B 0.9900
C7 C8 1.511(6)
C7 H7A 0.9900
C7 H7B 0.9900
C8 C13 1.375(6)
C8 C9 1.412(6)
C9 C10 1.423(6)
C10 C11 1.389(7)
C10 C14 1.506(7)
C11 C12 1.384(7)
C11 H11A 0.9500
C12 C13 1.389(7)
C12 C19 1.512(7)
C13 H13A 0.9500
C14 C15 1.557(7)
C14 H14A 0.9900
C14 H14B 0.9900
C15 C16 1.515(6)
C15 C18 1.533(7)
C15 C17 1.536(7)
C16 H16A 0.9800
C16 H16B 0.9800
C16 H16C 0.9800
C17 H17A 0.9800
C17 H17B 0.9800
C17 H17C 0.9800
C18 H18A 0.9800
C18 H18B 0.9800
C18 H18C 0.9800
C19 H19A 0.9800
C19 H19B 0.9800
C19 H19C 0.9800
C20 C21 1.550(7)
C20 H20A 0.9900
C20 H20B 0.9900
C20A C21 1.46(2)
C20A H20C 0.9900
C20A H20D 0.9900
C21 C26 1.372(9)
C21 C22 1.385(6)
C21 C26A 1.48(3)
C22 C23 1.413(8)
C22 C23A 1.53(2)
C23 C24 1.386(9)
C23 C27 1.510(8)
C24 C25 1.376(9)
C24 H24A 0.9500
C25 C26 1.391(11)
C25 C32 1.521(9)
C26 H26A 0.9500
C27 C28 1.505(8)
C27 H27A 0.9900
C27 H27B 0.9900
C28 C31A 1.45(2)
C28 C29 1.498(8)
C28 C27A 1.53(2)
C28 C30 1.539(10)
C28 C31 1.562(10)
C28 C29A 1.60(3)
C28 C30A 1.66(2)
C29 H29A 0.9800
C29 H29B 0.9800
C29 H29C 0.9800
C30 H30A 0.9800
C30 H30B 0.9800
C30 H30C 0.9800
C31 H31A 0.9800
C31 H31B 0.9800
C31 H31C 0.9800
C32 H32A 0.9800
C32 H32B 0.9800
C32 H32C 0.9800
C23A C24A 1.43(3)
C23A C27A 1.53(3)
C24A C25A 1.46(3)
C24A H24B 0.9500
C25A C26A 1.28(3)
C25A C32A 1.52(3)
C26A H26B 0.9500
C27A H27C 0.9900
C27A H27D 0.9900
C29A H29D 0.9800
C29A H29E 0.9800
C29A H29F 0.9800
C30A H30D 0.9800
C30A H30E 0.9800
C30A H30F 0.9800
C31A H31D 0.9800
C31A H31E 0.9800
C31A H31F 0.9800
C32A H32D 0.9800
C32A H32E 0.9800
C32A H32F 0.9800
C33 C34 1.495(6)
C33 H33A 0.9900
C33 H33B 0.9900
C34 C39 1.386(6)
C34 C35 1.408(6)
C35 C36 1.416(7)
C36 C37 1.377(8)
C36 C40 1.530(8)
C37 C38 1.389(8)
C37 H37A 0.9500
C38 C39 1.393(7)
C38 C45 1.511(8)
C39 H39A 0.9500
C40 C41 1.387(8)
C40 H40A 0.9900
C40 H40B 0.9900
C41 C43 1.438(8)
C41 C42 1.510(8)
C41 C44 1.762(11)
C42 H42A 0.9800
C42 H42B 0.9800
C42 H42C 0.9800
C43 H43A 0.9800
C43 H43B 0.9800
C43 H43C 0.9800
C44 H44A 0.9800
C44 H44B 0.9800
C44 H44C 0.9800
C45 H45A 0.9800
C45 H45B 0.9800
C45 H45C 0.9800
C46 C47 1.511(6)
C46 H46A 0.9900
C46 H46B 0.9900
C47 H47A 0.9900
C47 H47B 0.9900
C48 C49 1.519(6)
C48 H48A 0.9900
C48 H48B 0.9900
C49 H49A 0.9900
C49 H49B 0.9900
C50 C51 1.506(6)
C50 H50A 0.9900
C50 H50B 0.9900
C51 H51A 0.9900
C51 H51B 0.9900
C52 C53 1.508(6)
C52 H52A 0.9900
C52 H52B 0.9900
C53 C58 1.389(6)
C53 C54 1.404(6)
C54 C55 1.415(6)
C55 C56 1.388(6)
C55 C59 1.510(6)
C56 C57 1.392(6)
C56 H56A 0.9500
C57 C58 1.383(7)
C57 C64 1.506(6)
C58 H58A 0.9500
C59 C60 1.553(6)
C59 H59A 0.9900
C59 H59B 0.9900
C60 C61 1.522(7)
C60 C63 1.529(6)
C60 C62 1.529(6)
C61 H61A 0.9800
C61 H61B 0.9800
C61 H61C 0.9800
C62 H62A 0.9800
C62 H62B 0.9800
C62 H62C 0.9800
C63 H63A 0.9800
C63 H63B 0.9800
C63 H63C 0.9800
C64 H64A 0.9800
C64 H64B 0.9800
C64 H64C 0.9800
C65 C66 1.509(6)
C65 H65A 0.9900
C65 H65B 0.9900
C66 C71 1.391(6)
C66 C67 1.405(6)
C67 C68 1.396(6)
C68 C69 1.402(6)
C68 C72 1.515(6)
C69 C70 1.385(6)
C69 H69A 0.9500
C70 C71 1.378(6)
C70 C77 1.519(6)
C71 H71A 0.9500
C72 C73 1.542(7)
C72 H72A 0.9900
C72 H72B 0.9900
C73 C74 1.509(7)
C73 C75 1.526(7)
C73 C76 1.541(7)
C74 H74A 0.9800
C74 H74B 0.9800
C74 H74C 0.9800
C75 H75A 0.9800
C75 H75B 0.9800
C75 H75C 0.9800
C76 H76A 0.9800
C76 H76B 0.9800
C76 H76C 0.9800
C77 H77A 0.9800
C77 H77B 0.9800
C77 H77C 0.9800
C78 C79 1.485(6)
C78 H78A 0.9900
C78 H78B 0.9900
C79 C84 1.388(6)
C79 C80 1.412(6)
C80 C81 1.425(6)
C81 C82 1.394(6)
C81 C85 1.513(6)
C82 C83 1.398(7)
C82 H82A 0.9500
C83 C84 1.382(6)
C83 C90 1.513(7)
C84 H84A 0.9500
C85 C86 1.546(6)
C85 H85A 0.9900
C85 H85B 0.9900
C86 C89 1.530(6)
C86 C87 1.532(7)
C86 C88 1.537(6)
C87 H87A 0.9800
C87 H87B 0.9800
C87 H87C 0.9800
C88 H88A 0.9800
C88 H88B 0.9800
C88 H88C 0.9800
C89 H89A 0.9800
C89 H89B 0.9800
C89 H89C 0.9800
C90 H90A 0.9800
C90 H90B 0.9800
C90 H90C 0.9800
K1 O14 2.768(4)
K1 O11 2.839(4)
K1 O10 2.841(4)
K1 O9 2.841(4)
K1 O12 2.858(4)
K1 O13 2.859(4)
K1 N10 2.967(5)
K1 N9 2.987(5)
O9 C101 1.406(7)
O9 C100 1.421(6)
O10 C99 1.433(7)
O10 C98 1.433(7)
O11 C107 1.407(7)
O11 C106 1.425(6)
O12 C104 1.414(8)
O12 C105 1.415(7)
O13 C93 1.410(9)
O13 C92 1.413(8)
O14 C95 1.421(8)
O14 C94 1.443(8)
N9 C103 1.467(8)
N9 C102 1.475(10)
N9 C91 1.480(9)
N10 C97 1.465(7)
N10 C96 1.470(8)
N10 C108 1.480(8)
C91 C92 1.486(11)
C91 H91A 0.9900
C91 H91B 0.9900
C92 H92A 0.9900
C92 H92B 0.9900
C93 C94 1.434(11)
C93 H93A 0.9900
C93 H93B 0.9900
C94 H94A 0.9900
C94 H94B 0.9900
C95 C96 1.535(11)
C95 H95A 0.9900
C95 H95B 0.9900
C96 H96A 0.9900
C96 H96B 0.9900
C97 C98 1.503(9)
C97 H97A 0.9900
C97 H97B 0.9900
C98 H98A 0.9900
C98 H98B 0.9900
C99 C100 1.493(8)
C99 H99A 0.9900
C99 H99B 0.9900
C100 H10A 0.9900
C100 H10B 0.9900
C101 C102 1.475(9)
C101 H10C 0.9900
C101 H10D 0.9900
C102 H10E 0.9900
C102 H10F 0.9900
C103 C104 1.517(11)
C103 H10G 0.9900
C103 H10H 0.9900
C104 H10I 0.9900
C104 H10J 0.9900
C105 C106 1.488(9)
C105 H10K 0.9900
C105 H10L 0.9900
C106 H10M 0.9900
C106 H10N 0.9900
C107 C108 1.504(8)
C107 H10O 0.9900
C107 H10P 0.9900
C108 H10Q 0.9900
C108 H10R 0.9900
C201 C202 1.3900
C201 C206 1.3900
C201 H201 0.9500
C202 C203 1.3900
C202 H202 0.9500
C203 C204 1.3900
C203 H203 0.9500
C204 C205 1.3900
C204 H204 0.9500
C205 C206 1.3900
C205 H205 0.9500
C206 H206 0.9500
C301 C302 1.357(11)
C301 C306 1.411(11)
C301 H301 0.9500
C302 C303 1.368(12)
C302 H302 0.9500
C303 C304 1.351(11)
C303 H303 0.9500
C304 C305 1.376(12)
C304 H304 0.9500
C305 C306 1.352(13)
C305 H305 0.9500
C306 H306 0.9500
C311 C312 1.388(19)
C311 C316 1.402(19)
C311 H311 0.9500
C312 C313 1.37(2)
C312 H312 0.9500
C313 C314 1.345(19)
C313 H313 0.9500
C314 C315 1.37(2)
C314 H314 0.9500
C315 C316 1.35(2)
C315 H315 0.9500
C316 H316 0.9500
C401 C402 1.336(13)
C401 C406 1.353(12)
C401 H401 0.9500
C402 C403 1.384(13)
C402 H402 0.9500
C403 C404 1.443(14)
C403 H403 0.9500
C404 C405 1.390(14)
C404 H404 0.9500
C405 C406 1.361(13)
C405 H405 0.9500
C406 H406 0.9500

loop_
_geom_torsion_atom_site_label_1
_geom_torsion_atom_site_label_2
_geom_torsion_atom_site_label_3
_geom_torsion_atom_site_label_4
_geom_torsion
O8 U1 U2 O7 -178.77(19)
O2 U1 U2 O7 6.84(17)
O1 U1 U2 O7 83.96(16)
O3 U1 U2 O7 -75.31(16)
N3 U1 U2 O7 -144.90(16)
N2 U1 U2 O7 -173.4(4)
N1 U1 U2 O7 150.14(16)
O7 U1 U2 O8 178.77(19)
O2 U1 U2 O8 -174.40(17)
O1 U1 U2 O8 -97.28(15)
O3 U1 U2 O8 103.46(15)
N3 U1 U2 O8 33.87(15)
N2 U1 U2 O8 5.3(4)
N1 U1 U2 O8 -31.09(15)
O8 U1 U2 O5 -6.50(16)
O7 U1 U2 O5 172.26(16)
O2 U1 U2 O5 179.10(14)
O1 U1 U2 O5 -103.78(12)
O3 U1 U2 O5 96.95(12)
N3 U1 U2 O5 27.36(12)
N2 U1 U2 O5 -1.2(4)
N1 U1 U2 O5 -37.60(12)
O8 U1 U2 O4 -84.07(15)
O7 U1 U2 O4 94.70(15)
O2 U1 U2 O4 101.54(13)
O1 U1 U2 O4 178.66(11)
O3 U1 U2 O4 19.39(11)
N3 U1 U2 O4 -50.20(11)
N2 U1 U2 O4 -78.7(4)
N1 U1 U2 O4 -115.16(11)
O8 U1 U2 O6 75.00(15)
O7 U1 U2 O6 -106.24(15)
O2 U1 U2 O6 -99.40(13)
O1 U1 U2 O6 -22.28(11)
O3 U1 U2 O6 178.46(11)
N3 U1 U2 O6 108.87(11)
N2 U1 U2 O6 80.3(4)
N1 U1 U2 O6 43.91(11)
O8 U1 U2 N6 144.59(15)
O7 U1 U2 N6 -36.65(15)
O2 U1 U2 N6 -29.81(13)
O1 U1 U2 N6 47.31(11)
O3 U1 U2 N6 -111.95(11)
N3 U1 U2 N6 178.46(11)
N2 U1 U2 N6 149.9(4)
N1 U1 U2 N6 113.50(11)
O8 U1 U2 N5 163.8(3)
O7 U1 U2 N5 -17.4(3)
O2 U1 U2 N5 -10.5(3)
O1 U1 U2 N5 66.6(3)
O3 U1 U2 N5 -92.7(3)
N3 U1 U2 N5 -162.3(3)
N2 U1 U2 N5 169.2(4)
N1 U1 U2 N5 132.8(3)
O8 U1 U2 N4 -150.73(15)
O7 U1 U2 N4 28.03(15)
O2 U1 U2 N4 34.87(13)
O1 U1 U2 N4 111.99(11)
O3 U1 U2 N4 -47.28(11)
N3 U1 U2 N4 -116.86(11)
N2 U1 U2 N4 -145.4(4)
N1 U1 U2 N4 178.17(11)
O8 U1 O1 C9 50.9(6)
O7 U1 O1 C9 122.8(6)
O2 U1 O1 C9 -148.4(6)
O3 U1 O1 C9 -169.3(5)
N3 U1 O1 C9 -19.0(6)
N2 U1 O1 C9 -78.1(6)
N1 U1 O1 C9 -20.7(6)
U2 U1 O1 C9 87.5(6)
O8 U1 O2 C22 -147.5(5)
O7 U1 O2 C22 -133.7(5)
O1 U1 O2 C22 139.6(5)
O3 U1 O2 C22 -48.0(5)
N3 U1 O2 C22 7.1(6)
N2 U1 O2 C22 42.4(5)
N1 U1 O2 C22 83.1(5)
U2 U1 O2 C22 -137.7(5)
O8 U1 O3 C35 -42.5(6)
O7 U1 O3 C35 -113.3(6)
O2 U1 O3 C35 157.9(6)
O1 U1 O3 C35 178.7(5)
N3 U1 O3 C35 22.6(6)
N2 U1 O3 C35 86.3(6)
N1 U1 O3 C35 37.7(6)
U2 U1 O3 C35 -79.0(6)
O7 U2 O4 C54 -46.5(6)
O8 U2 O4 C54 -118.4(6)
O5 U2 O4 C54 154.6(6)
O6 U2 O4 C54 172.6(5)
N6 U2 O4 C54 24.8(6)
N5 U2 O4 C54 83.6(6)
N4 U2 O4 C54 25.4(5)
U1 U2 O4 C54 -83.0(6)
O7 U2 O5 C67 137.6(4)
O8 U2 O5 C67 121.5(4)
O4 U2 O5 C67 -149.6(4)
O6 U2 O5 C67 37.0(4)
N6 U2 O5 C67 -18.1(4)
N5 U2 O5 C67 -52.2(4)
N4 U2 O5 C67 -94.5(4)
U1 U2 O5 C67 125.3(4)
O7 U2 O6 C80 48.8(5)
O8 U2 O6 C80 118.9(5)
O5 U2 O6 C80 -153.4(5)
O4 U2 O6 C80 -171.2(4)
N6 U2 O6 C80 -17.3(5)
N5 U2 O6 C80 -80.9(5)
N4 U2 O6 C80 -32.2(6)
U1 U2 O6 C80 84.5(5)
O8 U1 N1 C1 -174.0(3)
O7 U1 N1 C1 -130.9(3)
O2 U1 N1 C1 -10.0(3)
O1 U1 N1 C1 -72.7(3)
O3 U1 N1 C1 93.0(3)
N3 U1 N1 C1 108.9(3)
N2 U1 N1 C1 34.6(3)
U2 U1 N1 C1 -155.3(3)
O8 U1 N1 C6 64.4(3)
O7 U1 N1 C6 107.6(3)
O2 U1 N1 C6 -131.6(3)
O1 U1 N1 C6 165.8(3)
O3 U1 N1 C6 -28.5(4)
N3 U1 N1 C6 -12.7(3)
N2 U1 N1 C6 -87.0(3)
U2 U1 N1 C6 83.1(3)
O8 U1 N1 C7 -53.3(3)
O7 U1 N1 C7 -10.1(3)
O2 U1 N1 C7 110.7(3)
O1 U1 N1 C7 48.1(3)
O3 U1 N1 C7 -146.2(3)
N3 U1 N1 C7 -130.4(3)
N2 U1 N1 C7 155.4(3)
U2 U1 N1 C7 -34.6(3)
O8 U1 N2 C2A -92.3(11)
O7 U1 N2 C2A 94.4(12)
O2 U1 N2 C2A 83.4(11)
O1 U1 N2 C2A 5.8(11)
O3 U1 N2 C2A 164.6(11)
N3 U1 N2 C2A -127.4(11)
N1 U1 N2 C2A -56.1(11)
U2 U1 N2 C2A -96.4(12)
O8 U1 N2 C3 75.5(4)
O7 U1 N2 C3 -97.9(5)
O2 U1 N2 C3 -108.8(4)
O1 U1 N2 C3 173.6(3)
O3 U1 N2 C3 -27.7(3)
N3 U1 N2 C3 40.3(3)
N1 U1 N2 C3 111.7(4)
U2 U1 N2 C3 71.4(5)
O8 U1 N2 C20 -162.9(3)
O7 U1 N2 C20 23.8(6)
O2 U1 N2 C20 12.8(3)
O1 U1 N2 C20 -64.8(3)
O3 U1 N2 C20 94.0(3)
N3 U1 N2 C20 162.0(4)
N1 U1 N2 C20 -126.7(4)
U2 U1 N2 C20 -166.9(3)
O8 U1 N2 C2 -45.8(4)
O7 U1 N2 C2 140.9(4)
O2 U1 N2 C2 129.9(4)
O1 U1 N2 C2 52.3(3)
O3 U1 N2 C2 -148.9(3)
N3 U1 N2 C2 -80.9(3)
N1 U1 N2 C2 -9.6(3)
U2 U1 N2 C2 -49.8(6)
O8 U1 N2 C3A 44.6(10)
O7 U1 N2 C3A -128.8(10)
O2 U1 N2 C3A -139.8(9)
O1 U1 N2 C3A 142.7(9)
O3 U1 N2 C3A -58.6(9)
N3 U1 N2 C3A 9.4(9)
N1 U1 N2 C3A 80.7(9)
U2 U1 N2 C3A 40.5(10)
O8 U1 N2 C20A 141.6(8)
O7 U1 N2 C20A -31.7(9)
O2 U1 N2 C20A -42.7(8)
O1 U1 N2 C20A -120.3(8)
O3 U1 N2 C20A 38.4(8)
N3 U1 N2 C20A 106.4(8)
N1 U1 N2 C20A 177.8(8)
U2 U1 N2 C20A 137.5(8)
O8 U1 N3 C5 -46.4(3)
O7 U1 N3 C5 -92.7(3)
O2 U1 N3 C5 142.5(3)
O1 U1 N3 C5 33.7(3)
O3 U1 N3 C5 -157.4(3)
N2 U1 N3 C5 105.3(3)
N1 U1 N3 C5 35.5(3)
U2 U1 N3 C5 -67.0(3)
O8 U1 N3 C4 -173.8(3)
O7 U1 N3 C4 139.9(3)
O2 U1 N3 C4 15.1(4)
O1 U1 N3 C4 -93.7(3)
O3 U1 N3 C4 75.2(3)
N2 U1 N3 C4 -22.1(3)
N1 U1 N3 C4 -91.9(3)
U2 U1 N3 C4 165.6(3)
O8 U1 N3 C33 63.0(3)
O7 U1 N3 C33 16.6(3)
O2 U1 N3 C33 -108.1(3)
O1 U1 N3 C33 143.0(2)
O3 U1 N3 C33 -48.0(3)
N2 U1 N3 C33 -145.4(3)
N1 U1 N3 C33 144.9(3)
U2 U1 N3 C33 42.4(3)
O7 U2 N4 C46 172.5(3)
O8 U2 N4 C46 131.0(2)
O5 U2 N4 C46 10.3(3)
O4 U2 N4 C46 71.1(3)
O6 U2 N4 C46 -93.8(3)
N6 U2 N4 C46 -109.4(3)
N5 U2 N4 C46 -35.9(2)
U1 U2 N4 C46 155.7(2)
O7 U2 N4 C51 -65.8(3)
O8 U2 N4 C51 -107.2(3)
O5 U2 N4 C51 132.1(3)
O4 U2 N4 C51 -167.2(3)
O6 U2 N4 C51 28.0(3)
N6 U2 N4 C51 12.3(3)
N5 U2 N4 C51 85.8(3)
U1 U2 N4 C51 -82.6(3)
O7 U2 N4 C52 53.2(3)
O8 U2 N4 C52 11.7(3)
O5 U2 N4 C52 -109.0(3)
O4 U2 N4 C52 -48.3(2)
O6 U2 N4 C52 146.9(2)
N6 U2 N4 C52 131.2(3)
N5 U2 N4 C52 -155.2(3)
U1 U2 N4 C52 36.4(3)
O7 U2 N5 C65 167.9(2)
O8 U2 N5 C65 -24.4(5)
O5 U2 N5 C65 -7.3(3)
O4 U2 N5 C65 69.3(3)
O6 U2 N5 C65 -89.0(3)
N6 U2 N5 C65 -157.8(3)
N4 U2 N5 C65 131.3(3)
U1 U2 N5 C65 -178.8(2)
O7 U2 N5 C48 -74.2(3)
O8 U2 N5 C48 93.5(4)
O5 U2 N5 C48 110.6(3)
O4 U2 N5 C48 -172.8(3)
O6 U2 N5 C48 28.9(3)
N6 U2 N5 C48 -39.9(2)
N4 U2 N5 C48 -110.8(3)
U1 U2 N5 C48 -60.8(4)
O7 U2 N5 C47 47.1(3)
O8 U2 N5 C47 -145.2(3)
O5 U2 N5 C47 -128.2(3)
O4 U2 N5 C47 -51.5(3)
O6 U2 N5 C47 150.1(3)
N6 U2 N5 C47 81.4(3)
N4 U2 N5 C47 10.5(3)
U1 U2 N5 C47 60.4(5)
O7 U2 N6 C50 46.2(3)
O8 U2 N6 C50 93.9(3)
O5 U2 N6 C50 -143.1(3)
O4 U2 N6 C50 -35.2(3)
O6 U2 N6 C50 157.0(3)
N5 U2 N6 C50 -106.7(3)
N4 U2 N6 C50 -35.8(3)
U1 U2 N6 C50 68.0(3)
O7 U2 N6 C49 172.5(3)
O8 U2 N6 C49 -139.8(3)
O5 U2 N6 C49 -16.9(3)
O4 U2 N6 C49 91.1(3)
O6 U2 N6 C49 -76.8(3)
N5 U2 N6 C49 19.5(3)
N4 U2 N6 C49 90.5(3)
U1 U2 N6 C49 -165.7(3)
O7 U2 N6 C78 -63.3(2)
O8 U2 N6 C78 -15.5(3)
O5 U2 N6 C78 107.4(3)
O4 U2 N6 C78 -144.6(2)
O6 U2 N6 C78 47.5(2)
N5 U2 N6 C78 143.8(3)
N4 U2 N6 C78 -145.2(3)
U1 U2 N6 C78 -41.4(2)
O8 U2 O7 U1 -0.75(12)
O5 U2 O7 U1 -17.7(4)
O4 U2 O7 U1 -87.45(13)
O6 U2 O7 U1 78.81(13)
N6 U2 O7 U1 142.38(15)
N5 U2 O7 U1 174.44(10)
N4 U2 O7 U1 -152.43(15)
O8 U1 O7 U2 0.78(12)
O2 U1 O7 U2 -174.29(14)
O1 U1 O7 U2 -94.86(14)
O3 U1 O7 U2 104.81(14)
N3 U1 O7 U2 46.98(19)
N2 U1 O7 U2 175.3(3)
N1 U1 O7 U2 -43.1(2)
O7 U1 O8 U2 -0.75(11)
O2 U1 O8 U2 13.7(4)
O1 U1 O8 U2 84.10(13)
O3 U1 O8 U2 -82.07(13)
N3 U1 O8 U2 -145.08(15)
N2 U1 O8 U2 -178.27(12)
N1 U1 O8 U2 149.17(15)
O7 U2 O8 U1 0.77(12)
O5 U2 O8 U1 174.49(13)
O4 U2 O8 U1 96.03(13)
O6 U2 O8 U1 -104.20(14)
N6 U2 O8 U1 -47.22(18)
N5 U2 O8 U1 -169.3(2)
N4 U2 O8 U1 43.1(2)
C6 N1 C1 C2 62.1(5)
C7 N1 C1 C2 -177.3(4)
U1 N1 C1 C2 -62.3(4)
C6 N1 C1 C2A 101.7(8)
C7 N1 C1 C2A -137.6(8)
U1 N1 C1 C2A -22.7(8)
N1 C1 C2 N2 55.3(6)
C2A C1 C2 N2 -44.3(11)
C2A N2 C2 C1 69.6(15)
C3 N2 C2 C1 -133.2(5)
C20 N2 C2 C1 105.7(5)
C3A N2 C2 C1 -125.6(9)
C20A N2 C2 C1 151.4(12)
U1 N2 C2 C1 -17.6(6)
C2A N2 C3 C4 96(2)
C20 N2 C3 C4 178.0(5)
C2 N2 C3 C4 63.4(6)
C3A N2 C3 C4 48.6(15)
C20A N2 C3 C4 -161.0(9)
U1 N2 C3 C4 -60.1(5)
C3 N2 C2A C1 -93(2)
C20 N2 C2A C1 172.1(15)
C2 N2 C2A C1 -46.9(10)
C3A N2 C2A C1 -65.4(18)
C20A N2 C2A C1 -179.7(10)
U1 N2 C2A C1 63.0(13)
C2 C1 C2A N2 68.0(14)
N1 C1 C2A N2 -28.5(16)
C2A N2 C3A C4 132(2)
C3 N2 C3A C4 -75(2)
C20 N2 C3A C4 -141.5(14)
C2 N2 C3A C4 119.3(19)
C20A N2 C3A C4 -100.9(19)
U1 N2 C3A C4 5(2)
N2 C3A C4 N3 -29(2)
N2 C3A C4 C3 58.0(16)
C5 N3 C4 C3A -86.4(14)
C33 N3 C4 C3A 156.8(13)
U1 N3 C4 C3A 37.5(14)
C5 N3 C4 C3 -121.7(5)
C33 N3 C4 C3 121.5(5)
U1 N3 C4 C3 2.3(5)
N2 C3 C4 C3A -66.1(17)
N2 C3 C4 N3 43.2(7)
C4 N3 C5 C6 65.3(5)
C33 N3 C5 C6 -172.5(4)
U1 N3 C5 C6 -61.5(4)
C1 N1 C6 C5 -131.8(4)
C7 N1 C6 C5 104.2(4)
U1 N1 C6 C5 -11.7(5)
N3 C5 C6 N1 50.1(5)
C1 N1 C7 C8 39.7(5)
C6 N1 C7 C8 161.4(4)
U1 N1 C7 C8 -76.6(4)
N1 C7 C8 C13 -130.7(4)
N1 C7 C8 C9 53.1(6)
U1 O1 C9 C8 0.0(9)
U1 O1 C9 C10 179.2(4)
C13 C8 C9 O1 -179.7(4)
C7 C8 C9 O1 -3.6(6)
C13 C8 C9 C10 1.1(7)
C7 C8 C9 C10 177.2(4)
O1 C9 C10 C11 176.4(4)
C8 C9 C10 C11 -4.4(7)
O1 C9 C10 C14 -4.6(7)
C8 C9 C10 C14 174.6(4)
C9 C10 C11 C12 4.5(7)
C14 C10 C11 C12 -174.5(4)
C10 C11 C12 C13 -1.1(7)
C10 C11 C12 C19 179.0(5)
C9 C8 C13 C12 2.4(7)
C7 C8 C13 C12 -173.7(4)
C11 C12 C13 C8 -2.5(7)
C19 C12 C13 C8 177.5(5)
C11 C10 C14 C15 82.2(6)
C9 C10 C14 C15 -96.8(6)
C10 C14 C15 C16 62.9(6)
C10 C14 C15 C18 -57.7(6)
C10 C14 C15 C17 -176.0(4)
C2A N2 C20 C21 -151.5(12)
C3 N2 C20 C21 61.4(6)
C2 N2 C20 C21 -178.3(4)
C3A N2 C20 C21 92.1(12)
C20A N2 C20 C21 37.5(9)
U1 N2 C20 C21 -53.8(5)
C2A N2 C20A C21 -47.4(18)
C3 N2 C20A C21 166.5(14)
C20 N2 C20A C21 -38.0(9)
C2 N2 C20A C21 -99.4(13)
C3A N2 C20A C21 -178.9(13)
U1 N2 C20A C21 70.4(12)
N2 C20A C21 C26 152.0(10)
N2 C20A C21 C22 -73.8(13)
N2 C20A C21 C26A 141.3(15)
N2 C20A C21 C20 34.2(7)
N2 C20 C21 C26 -126.8(6)
N2 C20 C21 C22 61.8(7)
N2 C20 C21 C20A -42.4(10)
N2 C20 C21 C26A -149.1(12)
U1 O2 C22 C21 -50.2(8)
U1 O2 C22 C23 119.4(6)
U1 O2 C22 C23A 176.6(10)
C26 C21 C22 O2 176.7(5)
C20A C21 C22 O2 51.8(11)
C26A C21 C22 O2 -162.1(12)
C20 C21 C22 O2 -12.1(8)
C26 C21 C22 C23 7.1(8)
C20A C21 C22 C23 -117.9(10)
C26A C21 C22 C23 28.2(14)
C20 C21 C22 C23 178.3(5)
C26 C21 C22 C23A -52.6(12)
C20A C21 C22 C23A -177.5(13)
C26A C21 C22 C23A -31.4(16)
C20 C21 C22 C23A 118.7(11)
O2 C22 C23 C24 -176.8(6)
C21 C22 C23 C24 -7.0(9)
C23A C22 C23 C24 92.0(12)
O2 C22 C23 C27 1.3(9)
C21 C22 C23 C27 171.2(6)
C23A C22 C23 C27 -89.8(12)
C22 C23 C24 C25 4.1(11)
C27 C23 C24 C25 -174.1(7)
C23 C24 C25 C26 -0.9(12)
C23 C24 C25 C32 -178.7(7)
C22 C21 C26 C25 -3.9(10)
C20A C21 C26 C25 127.5(10)
C26A C21 C26 C25 -82(4)
C20 C21 C26 C25 -175.0(6)
C24 C25 C26 C21 0.7(11)
C32 C25 C26 C21 178.6(7)
C24 C23 C27 C28 -86.1(9)
C22 C23 C27 C28 95.8(8)
C23 C27 C28 C31A -156.0(19)
C23 C27 C28 C29 178.4(6)
C23 C27 C28 C27A -30.8(12)
C23 C27 C28 C30 -60.1(8)
C23 C27 C28 C31 59.6(8)
C23 C27 C28 C29A 84.2(12)
C23 C27 C28 C30A -160.7(16)
O2 C22 C23A C24A 164.3(16)
C21 C22 C23A C24A 27(2)
C23 C22 C23A C24A -82.3(19)
O2 C22 C23A C27A -24(2)
C21 C22 C23A C27A -160.7(18)
C23 C22 C23A C27A 90(2)
C27A C23A C24A C25A 177(2)
C22 C23A C24A C25A -10(3)
C23A C24A C25A C26A -2(4)
C23A C24A C25A C32A 175(2)
C24A C25A C26A C21 -4(4)
C32A C25A C26A C21 180(2)
C26 C21 C26A C25A 135(6)
C22 C21 C26A C25A 23(3)
C20A C21 C26A C25A 168(3)
C20 C21 C26A C25A -127(3)
C24A C23A C27A C28 91(3)
C22 C23A C27A C28 -81(3)
C31A C28 C27A C23A 175.9(19)
C29 C28 C27A C23A 148.6(15)
C27 C28 C27A C23A 26.4(18)
C30 C28 C27A C23A 157(3)
C31 C28 C27A C23A -82.9(19)
C29A C28 C27A C23A -58(2)
C30A C28 C27A C23A 57(2)
C5 N3 C33 C34 -170.1(4)
C4 N3 C33 C34 -46.7(5)
U1 N3 C33 C34 77.1(4)
N3 C33 C34 C39 132.7(5)
N3 C33 C34 C35 -53.2(6)
U1 O3 C35 C34 -2.7(9)
U1 O3 C35 C36 176.7(4)
C39 C34 C35 O3 179.1(5)
C33 C34 C35 O3 5.2(7)
C39 C34 C35 C36 -0.3(8)
C33 C34 C35 C36 -174.2(5)
O3 C35 C36 C37 -178.8(6)
C34 C35 C36 C37 0.6(9)
O3 C35 C36 C40 -0.2(9)
C34 C35 C36 C40 179.2(5)
C35 C36 C37 C38 0.3(11)
C40 C36 C37 C38 -178.3(7)
C36 C37 C38 C39 -1.4(10)
C36 C37 C38 C45 177.9(7)
C35 C34 C39 C38 -0.9(8)
C33 C34 C39 C38 173.2(5)
C37 C38 C39 C34 1.7(8)
C45 C38 C39 C34 -177.6(5)
C37 C36 C40 C41 -24.5(12)
C35 C36 C40 C41 157.0(7)
C36 C40 C41 C43 -29.6(13)
C36 C40 C41 C42 177.5(7)
C36 C40 C41 C44 76.9(9)
C51 N4 C46 C47 -62.2(4)
C52 N4 C46 C47 176.5(3)
U2 N4 C46 C47 62.2(4)
C65 N5 C47 C46 -107.7(4)
C48 N5 C47 C46 132.8(4)
U2 N5 C47 C46 16.5(5)
N4 C46 C47 N5 -55.5(5)
C65 N5 C48 C49 -179.0(3)
C47 N5 C48 C49 -62.3(5)
U2 N5 C48 C49 62.0(4)
C50 N6 C49 C48 127.6(4)
C78 N6 C49 C48 -115.2(4)
U2 N6 C49 C48 4.1(5)
N5 C48 C49 N6 -48.0(5)
C49 N6 C50 C51 -64.7(5)
C78 N6 C50 C51 172.4(4)
U2 N6 C50 C51 62.2(4)
C46 N4 C51 C50 131.7(4)
C52 N4 C51 C50 -104.4(4)
U2 N4 C51 C50 12.9(4)
N6 C50 C51 N4 -51.2(5)
C46 N4 C52 C53 -40.6(5)
C51 N4 C52 C53 -163.1(4)
U2 N4 C52 C53 73.7(4)
N4 C52 C53 C58 133.9(4)
N4 C52 C53 C54 -49.5(6)
U2 O4 C54 C53 -5.0(8)
U2 O4 C54 C55 178.1(4)
C58 C53 C54 O4 179.5(4)
C52 C53 C54 O4 3.0(6)
C58 C53 C54 C55 -3.5(7)
C52 C53 C54 C55 -180.0(4)
O4 C54 C55 C56 -176.5(4)
C53 C54 C55 C56 6.5(7)
O4 C54 C55 C59 5.6(7)
C53 C54 C55 C59 -171.3(4)
C54 C55 C56 C57 -4.6(7)
C59 C55 C56 C57 173.3(4)
C55 C56 C57 C58 -0.7(7)
C55 C56 C57 C64 178.6(5)
C56 C57 C58 C53 3.9(7)
C64 C57 C58 C53 -175.3(5)
C54 C53 C58 C57 -1.9(7)
C52 C53 C58 C57 174.7(4)
C56 C55 C59 C60 -82.4(5)
C54 C55 C59 C60 95.5(5)
C55 C59 C60 C61 55.4(5)
C55 C59 C60 C63 -66.0(5)
C55 C59 C60 C62 174.9(4)
C48 N5 C65 C66 -60.7(5)
C47 N5 C65 C66 179.1(4)
U2 N5 C65 C66 52.4(4)
N5 C65 C66 C71 122.3(5)
N5 C65 C66 C67 -61.5(6)
U2 O5 C67 C68 -116.9(4)
U2 O5 C67 C66 64.0(6)
C71 C66 C67 O5 -179.7(4)
C65 C66 C67 O5 4.1(6)
C71 C66 C67 C68 1.1(7)
C65 C66 C67 C68 -175.0(4)
O5 C67 C68 C69 -179.5(4)
C66 C67 C68 C69 -0.4(7)
O5 C67 C68 C72 4.5(7)
C66 C67 C68 C72 -176.4(4)
C67 C68 C69 C70 -1.3(7)
C72 C68 C69 C70 174.7(4)
C68 C69 C70 C71 2.2(7)
C68 C69 C70 C77 -176.8(4)
C69 C70 C71 C66 -1.4(7)
C77 C70 C71 C66 177.7(4)
C67 C66 C71 C70 -0.2(7)
C65 C66 C71 C70 175.9(4)
C67 C68 C72 C73 -92.6(5)
C69 C68 C72 C73 91.6(6)
C68 C72 C73 C74 63.2(6)
C68 C72 C73 C75 -176.4(4)
C68 C72 C73 C76 -58.2(6)
C50 N6 C78 C79 167.5(4)
C49 N6 C78 C79 44.8(5)
U2 N6 C78 C79 -79.9(4)
N6 C78 C79 C84 -128.6(4)
N6 C78 C79 C80 57.6(6)
U2 O6 C80 C79 -2.7(8)
U2 O6 C80 C81 177.2(3)
C84 C79 C80 O6 -179.8(4)
C78 C79 C80 O6 -6.1(6)
C84 C79 C80 C81 0.3(7)
C78 C79 C80 C81 174.0(4)
O6 C80 C81 C82 -179.0(4)
C79 C80 C81 C82 0.9(6)
O6 C80 C81 C85 3.2(7)
C79 C80 C81 C85 -176.9(4)
C80 C81 C82 C83 -1.9(7)
C85 C81 C82 C83 175.8(4)
C81 C82 C83 C84 1.6(7)
C81 C82 C83 C90 -175.8(5)
C82 C83 C84 C79 -0.3(7)
C90 C83 C84 C79 177.1(4)
C80 C79 C84 C83 -0.6(7)
C78 C79 C84 C83 -174.4(4)
C82 C81 C85 C86 7.0(7)
C80 C81 C85 C86 -175.4(4)
C81 C85 C86 C89 63.9(6)
C81 C85 C86 C87 -179.0(4)
C81 C85 C86 C88 -62.2(6)
O14 K1 O9 C101 -82.0(5)
O11 K1 O9 C101 128.3(4)
O10 K1 O9 C101 -150.1(5)
O12 K1 O9 C101 68.6(4)
O13 K1 O9 C101 -27.8(5)
N10 K1 O9 C101 -159.3(4)
N9 K1 O9 C101 21.5(4)
O14 K1 O9 C100 50.1(4)
O11 K1 O9 C100 -99.7(4)
O10 K1 O9 C100 -18.0(4)
O12 K1 O9 C100 -159.4(4)
O13 K1 O9 C100 104.2(4)
N10 K1 O9 C100 -27.3(4)
N9 K1 O9 C100 153.5(4)
O14 K1 O10 C99 -158.2(4)
O11 K1 O10 C99 104.9(4)
O9 K1 O10 C99 -17.8(4)
O12 K1 O10 C99 50.6(5)
O13 K1 O10 C99 -98.5(4)
N10 K1 O10 C99 152.8(5)
N9 K1 O10 C99 -26.2(5)
O14 K1 O10 C98 68.7(4)
O11 K1 O10 C98 -28.1(4)
O9 K1 O10 C98 -150.9(5)
O12 K1 O10 C98 -82.4(5)
O13 K1 O10 C98 128.5(4)
N10 K1 O10 C98 19.8(4)
N9 K1 O10 C98 -159.3(4)
O14 K1 O11 C107 -36.6(4)
O10 K1 O11 C107 64.1(4)
O9 K1 O11 C107 123.4(4)
O12 K1 O11 C107 -154.6(4)
O13 K1 O11 C107 -89.1(4)
N10 K1 O11 C107 16.7(4)
N9 K1 O11 C107 -164.8(4)
O14 K1 O11 C106 95.3(4)
O10 K1 O11 C106 -163.9(4)
O9 K1 O11 C106 -104.7(4)
O12 K1 O11 C106 -22.6(4)
O13 K1 O11 C106 42.8(5)
N10 K1 O11 C106 148.6(4)
N9 K1 O11 C106 -32.8(4)
O14 K1 O12 C104 135.8(5)
O11 K1 O12 C104 -145.0(5)
O10 K1 O12 C104 -76.3(5)
O9 K1 O12 C104 -22.4(5)
O13 K1 O12 C104 77.9(5)
N10 K1 O12 C104 -153.8(5)
N9 K1 O12 C104 24.7(5)
O14 K1 O12 C105 -91.8(5)
O11 K1 O12 C105 -12.6(4)
O10 K1 O12 C105 56.1(5)
O9 K1 O12 C105 110.1(4)
O13 K1 O12 C105 -149.7(4)
N10 K1 O12 C105 -21.4(5)
N9 K1 O12 C105 157.1(5)
O14 K1 O13 C93 -21.1(5)
O11 K1 O13 C93 45.6(5)
O10 K1 O13 C93 -102.8(5)
O9 K1 O13 C93 -161.4(5)
O12 K1 O13 C93 97.1(5)
N10 K1 O13 C93 -30.9(5)
N9 K1 O13 C93 149.7(5)
O14 K1 O13 C92 -150.6(5)
O11 K1 O13 C92 -83.9(5)
O10 K1 O13 C92 127.7(5)
O9 K1 O13 C92 69.1(5)
O12 K1 O13 C92 -32.4(5)
N10 K1 O13 C92 -160.4(5)
N9 K1 O13 C92 20.2(5)
O11 K1 O14 C95 75.8(5)
O10 K1 O14 C95 -25.7(5)
O9 K1 O14 C95 -79.2(5)
O12 K1 O14 C95 133.5(5)
O13 K1 O14 C95 -147.6(5)
N10 K1 O14 C95 22.6(5)
N9 K1 O14 C95 -156.9(5)
O11 K1 O14 C94 -147.5(5)
O10 K1 O14 C94 110.9(5)
O9 K1 O14 C94 57.5(5)
O12 K1 O14 C94 -89.9(5)
O13 K1 O14 C94 -11.0(5)
N10 K1 O14 C94 159.3(5)
N9 K1 O14 C94 -20.3(5)
O14 K1 N9 C103 -95.7(6)
O11 K1 N9 C103 19.7(6)
O10 K1 N9 C103 142.1(5)
O9 K1 N9 C103 133.8(6)
O12 K1 N9 C103 9.6(5)
O13 K1 N9 C103 -104.8(6)
O14 K1 N9 C102 141.6(5)
O11 K1 N9 C102 -103.1(5)
O10 K1 N9 C102 19.3(5)
O9 K1 N9 C102 11.1(5)
O12 K1 N9 C102 -113.2(5)
O13 K1 N9 C102 132.4(5)
O14 K1 N9 C91 21.1(5)
O11 K1 N9 C91 136.4(4)
O10 K1 N9 C91 -101.2(5)
O9 K1 N9 C91 -109.4(5)
O12 K1 N9 C91 126.4(5)
O13 K1 N9 C91 12.0(4)
O14 K1 N10 C97 -108.1(5)
O11 K1 N10 C97 137.5(5)
O10 K1 N10 C97 13.9(4)
O9 K1 N10 C97 23.0(5)
O12 K1 N10 C97 146.1(4)
O13 K1 N10 C97 -98.4(4)
O14 K1 N10 C96 11.4(4)
O11 K1 N10 C96 -103.0(4)
O10 K1 N10 C96 133.4(5)
O9 K1 N10 C96 142.5(4)
O12 K1 N10 C96 -94.4(5)
O13 K1 N10 C96 21.1(5)
O14 K1 N10 C108 129.5(4)
O11 K1 N10 C108 15.1(3)
O10 K1 N10 C108 -108.5(4)
O9 K1 N10 C108 -99.4(4)
O12 K1 N10 C108 23.7(4)
O13 K1 N10 C108 139.2(4)
C103 N9 C91 C92 75.0(8)
C102 N9 C91 C92 -162.6(6)
K1 N9 C91 C92 -43.8(7)
C93 O13 C92 C91 179.2(7)
K1 O13 C92 C91 -51.8(8)
N9 C91 C92 O13 67.2(9)
C92 O13 C93 C94 -176.7(7)
K1 O13 C93 C94 53.0(8)
O13 C93 C94 O14 -63.0(10)
C95 O14 C94 C93 -179.1(7)
K1 O14 C94 C93 41.3(8)
C94 O14 C95 C96 167.6(6)
K1 O14 C95 C96 -52.5(7)
C97 N10 C96 C95 76.8(7)
C108 N10 C96 C95 -160.3(5)
K1 N10 C96 C95 -43.0(6)
O14 C95 C96 N10 64.9(7)
C96 N10 C97 C98 -165.8(6)
C108 N10 C97 C98 73.2(7)
K1 N10 C97 C98 -46.6(7)
C99 O10 C98 C97 174.1(5)
K1 O10 C98 C97 -50.5(6)
N10 C97 C98 O10 66.4(7)
C98 O10 C99 C100 -174.3(5)
K1 O10 C99 C100 49.9(6)
C101 O9 C100 C99 -175.2(6)
K1 O9 C100 C99 50.4(6)
O10 C99 C100 O9 -65.6(7)
C100 O9 C101 C102 173.2(6)
K1 O9 C101 C102 -52.3(8)
C103 N9 C102 C101 -165.1(6)
C91 N9 C102 C101 75.5(8)
K1 N9 C102 C101 -43.5(8)
O9 C101 C102 N9 66.5(9)
C102 N9 C103 C104 78.7(8)
C91 N9 C103 C104 -159.6(7)
K1 N9 C103 C104 -41.9(8)
C105 O12 C104 C103 169.1(6)
K1 O12 C104 C103 -56.5(7)
N9 C103 C104 O12 68.1(9)
C104 O12 C105 C106 177.9(6)
K1 O12 C105 C106 44.7(6)
C107 O11 C106 C105 -169.8(5)
K1 O11 C106 C105 54.9(6)
O12 C105 C106 O11 -66.2(7)
C106 O11 C107 C108 -179.3(5)
K1 O11 C107 C108 -45.9(6)
C97 N10 C108 C107 -167.8(5)
C96 N10 C108 C107 71.0(7)
K1 N10 C108 C107 -46.9(6)
O11 C107 C108 N10 64.5(8)
C206 C201 C202 C203 0.0
C201 C202 C203 C204 0.0
C202 C203 C204 C205 0.0
C203 C204 C205 C206 0.0
C204 C205 C206 C201 0.0
C202 C201 C206 C205 0.0
C306 C301 C302 C303 2.4(15)
C301 C302 C303 C304 -2.0(15)
C302 C303 C304 C305 0.0(15)
C303 C304 C305 C306 1.5(15)
C304 C305 C306 C301 -1.0(15)
C302 C301 C306 C305 -1.0(15)
C316 C311 C312 C313 -2(5)
C311 C312 C313 C314 1(5)
C312 C313 C314 C315 -5(5)
C313 C314 C315 C316 10(5)
C314 C315 C316 C311 -11(5)
C312 C311 C316 C315 8(5)
C406 C401 C402 C403 -0.6(18)
C401 C402 C403 C404 2.8(17)
C402 C403 C404 C405 -1.9(18)
C403 C404 C405 C406 -1.4(18)
C402 C401 C406 C405 -2.9(18)
C404 C405 C406 C401 3.8(17)
